data_7132437
loop_
_publ_author_name
'Chen, Feijing'
'Guo, Wenjing'
'Ma, Yan-Na'
'Chen, Xuenian'

_publ_section_title
;
 9,9'-Bis-<i>o</i>-carboranes: synthesis and exploration of properties.
;
_journal_issue 5
_journal_name_full 'Chemical communications (Cambridge, England)'
_journal_page_first 614
_journal_page_last 617
_journal_paper_doi 10.1039/d3cc05041f
_journal_volume 60
_journal_year 2024
_chemical_formula_moiety '2(C10 H17 B10)'
_chemical_formula_sum 'C20 H34 B20'
_chemical_formula_weight 490.67
_space_group_crystal_system monoclinic
_space_group_IT_number 13
_space_group_name_Hall '-P 2yc'
_space_group_name_H-M_alt 'P 1 2/c 1'
_atom_sites_solution_hydrogens geom
_atom_sites_solution_primary iterative
_audit_creation_date 2023-04-25
_audit_creation_method
;
Olex2 1.2
(compiled 2018.05.29 svn.r3508 for OlexSys, GUI svn.r5506)
;
_audit_update_record
;
2023-09-11 deposited with the CCDC.	2023-12-04 downloaded from the CCDC.
;
_cell_angle_alpha 90
_cell_angle_beta 96.014(3)
_cell_angle_gamma 90
_cell_formula_units_Z 4
_cell_length_a 20.2379(7)
_cell_length_b 7.7225(2)
_cell_length_c 18.3961(6)
_cell_measurement_reflns_used 3597
_cell_measurement_temperature 293(2)
_cell_measurement_theta_max 70.0790
_cell_measurement_theta_min 4.3570
_cell_volume 2859.25(16)
_computing_cell_refinement 'CrysAlisPro 1.171.42.81a (Rigaku OD, 2023)'
_computing_data_collection 'CrysAlisPro 1.171.42.81a (Rigaku OD, 2023)'
_computing_data_reduction 'CrysAlisPro 1.171.42.81a (Rigaku OD, 2023)'
_computing_molecular_graphics 'Olex2 (Dolomanov et al., 2009)'
_computing_publication_material 'Olex2 (Dolomanov et al., 2009)'
_computing_structure_refinement 'ShelXL (Sheldrick, 2015)'
_computing_structure_solution 'olex2.solve (Bourhis et al., 2015)'
_diffrn_ambient_temperature 293(2)
_diffrn_detector 'CCD plate'
_diffrn_detector_area_resol_mean 16.2312
_diffrn_detector_type Eos
_diffrn_measured_fraction_theta_full 0.996
_diffrn_measured_fraction_theta_max 0.996
_diffrn_measurement_details
;
List of Runs (angles in degrees, time in seconds):

  # Type    Start    End  Width  t~exp~   \w     \q     \k     \f   Frames
#--------------------------------------------------------------------------
  1  \w   -106.00   4.00   0.50    3.00    --  -33.50 -19.00  90.00  220
  2  \w   -108.00 -35.00   0.50    3.00    --  -33.50 178.00-150.00  146
  3  \w   -106.00 -73.00   0.50    3.00    --  -33.50 178.00 -30.00   66
  4  \w     54.00  95.00   0.50    3.00    --   36.47-134.00-111.00   82
  5  \w     26.00  54.00   0.50    3.00    --   36.47 -57.00 -60.00   56
  6  \w     44.00 109.00   0.50   19.00    --  108.00-111.00  30.00  130
  7  \w     57.00 107.00   0.50   19.00    --  108.00-111.00 -60.00  100
  8  \w     66.00 109.00   0.50   19.00    --  108.00 178.00   0.00   86
  9  \w    103.00 177.00   0.50   19.00    --  108.00  77.00 150.00  148
 10  \w     48.00 102.00   0.50   19.00    --  108.00 -94.00  60.00  108
 11  \w    115.00 177.00   0.50   19.00    --  108.00  77.00   0.00  124
 12  \w     90.00 143.00   0.50   19.00    --  108.00  61.00  90.00  106
 13  \w    108.00 172.00   0.50   19.00    --  108.00 111.00-150.00  128
 14  \w     57.00  83.00   0.50   19.00    --  108.00 -94.00-120.00   52
 15  \w    101.00 168.00   0.50   19.00    --  108.00  77.00 -60.00  134
;
_diffrn_measurement_device 'four-circle diffractometer'
_diffrn_measurement_device_type 'Xcalibur, Eos, Gemini'
_diffrn_measurement_method '\w scans'
_diffrn_orient_matrix_type 'CrysAlisPro convention (1999,Acta A55,543-557)'
_diffrn_orient_matrix_UB_11 0.0151748000
_diffrn_orient_matrix_UB_12 -0.1955147000
_diffrn_orient_matrix_UB_13 0.0033143000
_diffrn_orient_matrix_UB_21 -0.0750261000
_diffrn_orient_matrix_UB_22 -0.0395313000
_diffrn_orient_matrix_UB_23 -0.0086302000
_diffrn_orient_matrix_UB_31 0.0002352000
_diffrn_orient_matrix_UB_32 -0.0036490000
_diffrn_orient_matrix_UB_33 -0.0836913000
_diffrn_radiation_monochromator graphite
_diffrn_radiation_probe x-ray
_diffrn_radiation_type CuK\a
_diffrn_radiation_wavelength 1.54184
_diffrn_reflns_av_unetI/netI 0.0585
_diffrn_reflns_Laue_measured_fraction_full 0.996
_diffrn_reflns_Laue_measured_fraction_max 0.996
_diffrn_reflns_limit_h_max 24
_diffrn_reflns_limit_h_min -24
_diffrn_reflns_limit_k_max 9
_diffrn_reflns_limit_k_min -9
_diffrn_reflns_limit_l_max 21
_diffrn_reflns_limit_l_min -17
_diffrn_reflns_number 5083
_diffrn_reflns_point_group_measured_fraction_full 0.996
_diffrn_reflns_point_group_measured_fraction_max 0.996
_diffrn_reflns_theta_full 67.060
_diffrn_reflns_theta_max 67.060
_diffrn_reflns_theta_min 4.394
_diffrn_source 'fine-focus sealed X-ray tube'
_diffrn_source_type 'Enhance (Cu) X-ray Source'
_exptl_absorpt_coefficient_mu 0.371
_exptl_absorpt_correction_T_max 1.00000
_exptl_absorpt_correction_T_min 0.88355
_exptl_absorpt_correction_type multi-scan
_exptl_absorpt_process_details
;
CrysAlisPro 1.171.42.81a (Rigaku Oxford Diffraction, 2023)
Empirical absorption correction using spherical harmonics,
implemented in SCALE3 ABSPACK scaling algorithm.
;
_exptl_crystal_colour colourless
_exptl_crystal_colour_primary colourless
_exptl_crystal_density_diffrn 1.140
_exptl_crystal_description plate
_exptl_crystal_F_000 1016
_exptl_crystal_size_max 0.16
_exptl_crystal_size_mid 0.1
_exptl_crystal_size_min 0.08
_refine_diff_density_max 0.382
_refine_diff_density_min -0.499
_refine_diff_density_rms 0.081
_refine_ls_extinction_method none
_refine_ls_goodness_of_fit_ref 1.066
_refine_ls_hydrogen_treatment constr
_refine_ls_matrix_type full
_refine_ls_number_parameters 362
_refine_ls_number_reflns 5083
_refine_ls_number_restraints 0
_refine_ls_restrained_S_all 1.066
_refine_ls_R_factor_all 0.1137
_refine_ls_R_factor_gt 0.0988
_refine_ls_shift/su_max 0.000
_refine_ls_shift/su_mean 0.000
_refine_ls_structure_factor_coef Fsqd
_refine_ls_weighting_details 'w=1/[\s^2^(Fo^2^)+(0.1819P)^2^+1.4317P] where P=(Fo^2^+2Fc^2^)/3'
_refine_ls_weighting_scheme calc
_refine_ls_wR_factor_gt 0.2969
_refine_ls_wR_factor_ref 0.3124
_reflns_Friedel_coverage 0.000
_reflns_number_gt 4003
_reflns_number_total 5083
_reflns_threshold_expression 'I > 2\s(I)'
_cod_data_source_file d3cc05041f2.cif
_cod_data_source_block 20230498_auto_tw
_cod_depositor_comments 'Adding full bibliography for 7132433--7132440.cif.'
_cod_original_cell_volume 2859.23(16)
_cod_database_code 7132437
_shelx_shelxl_version_number 2014/7
_chemical_oxdiff_formula C20H20N2O4B10
_shelx_space_group_comment
;
The symmetry employed for this shelxl refinement is uniquely defined
by the following loop, which should always be used as a source of
symmetry information in preference to the above space-group names.
They are only intended as comments.
;
_shelx_estimated_absorpt_t_max 0.971
_shelx_estimated_absorpt_t_min 0.943
_reflns_odcompleteness_completeness 99.93
_reflns_odcompleteness_iscentric 1
_reflns_odcompleteness_theta 66.97
_olex2_refinement_description
;
1. Twinned data refinement
 Scales: 0.560(6)
 0.440(6)
2. Fixed Uiso
 At 1.2 times of:
  All B(H) groups, All C(H) groups, All C(H,H) groups
3.a Secondary CH2 refined with riding coordinates:
 C3(H3A,H3B), C4(H4A,H4B), C3'(H3'A,H3'B), C4'(H4'A,H4'B)
3.b Aromatic/amide H refined with riding coordinates:
 C7(H7), C8(H8), C9(H9), C10(H10), C7'(H7'), C8'(H8'), C9'(H9'), C10'(H10')
3.c Boron cage BH refined with riding coordinates:
 B1(H1), B2(H2), B3(H3), B4(H4), B5(H5), B6(H6), B7(H7A), B8(H8A), B9(H9A),
 B1'(H1'), B2'(H2'), B3'(H3'), B4'(H4'), B5'(H5'), B6'(H6'), B7'(H7'A),
 B8'(H8'A), B9'(H9'A)
;
_olex2_submission_special_instructions 'No special instructions were received'
_oxdiff_exptl_absorpt_empirical_details
;
Empirical correction (ABSPACK) includes:
- Absorption correction using spherical harmonics
- Frame scaling
;
_oxdiff_exptl_absorpt_empirical_full_max 1.360
_oxdiff_exptl_absorpt_empirical_full_min 0.868

loop_
_space_group_symop_operation_xyz
'x, y, z'
'-x, y, -z+1/2'
'-x, -y, -z'
'x, -y, z-1/2'

loop_
_atom_site_label
_atom_site_type_symbol
_atom_site_fract_x
_atom_site_fract_y
_atom_site_fract_z
_atom_site_U_iso_or_equiv
_atom_site_adp_type
_atom_site_occupancy
_atom_site_site_symmetry_order
_atom_site_calc_flag
_atom_site_refinement_flags_posn
_atom_site_refinement_flags_adp
_atom_site_refinement_flags_occupancy
_atom_site_disorder_assembly
_atom_site_disorder_group
C1 C 0.91254(16) 0.2461(4) 0.36260(18) 0.0376(7) Uani 1 1 d . . . . .
C2 C 0.85084(17) 0.3786(4) 0.33819(19) 0.0391(7) Uani 1 1 d . . . . .
C3 C 0.79959(18) 0.3171(5) 0.2775(2) 0.0503(9) Uani 1 1 d . . . . .
H3A H 0.7630 0.2638 0.2994 0.060 Uiso 1 1 calc R . . . .
H3B H 0.7821 0.4171 0.2499 0.060 Uiso 1 1 calc R . . . .
C4 C 0.9117(2) 0.0725(5) 0.3239(2) 0.0518(10) Uani 1 1 d . . . . .
H4A H 0.9571 0.0340 0.3222 0.062 Uiso 1 1 calc R . . . .
H4B H 0.8897 -0.0115 0.3523 0.062 Uiso 1 1 calc R . . . .
C5 C 0.87700(19) 0.0753(5) 0.2467(2) 0.0459(8) Uani 1 1 d . . . . .
C6 C 0.82569(19) 0.1895(5) 0.2254(2) 0.0499(9) Uani 1 1 d . . . . .
C7 C 0.7972(3) 0.1891(7) 0.1530(3) 0.0671(12) Uani 1 1 d . . . . .
H7 H 0.7634 0.2669 0.1382 0.080 Uiso 1 1 calc R . . . .
C8 C 0.8188(3) 0.0737(8) 0.1033(3) 0.0783(15) Uani 1 1 d . . . . .
H8 H 0.7998 0.0747 0.0550 0.094 Uiso 1 1 calc R . . . .
C9 C 0.8688(3) -0.0434(7) 0.1249(3) 0.0722(14) Uani 1 1 d . . . . .
H9 H 0.8829 -0.1224 0.0916 0.087 Uiso 1 1 calc R . . . .
C10 C 0.8974(2) -0.0416(6) 0.1964(2) 0.0550(10) Uani 1 1 d . . . . .
H10 H 0.9310 -0.1202 0.2111 0.066 Uiso 1 1 calc R . . . .
B1 B 0.92812(19) 0.4286(5) 0.3129(2) 0.0384(8) Uani 1 1 d . . . . .
H1 H 0.9412 0.4277 0.2564 0.046 Uiso 1 1 calc R . . . .
B2 B 0.8759(2) 0.5896(5) 0.3451(2) 0.0424(9) Uani 1 1 d . . . . .
H2 H 0.8550 0.6945 0.3093 0.051 Uiso 1 1 calc R . . . .
B3 B 0.8298(2) 0.4941(6) 0.4111(2) 0.0480(9) Uani 1 1 d . . . . .
H3 H 0.7789 0.5372 0.4179 0.058 Uiso 1 1 calc R . . . .
B4 B 0.8530(2) 0.2750(5) 0.4212(2) 0.0450(9) Uani 1 1 d . . . . .
H4 H 0.8174 0.1751 0.4344 0.054 Uiso 1 1 calc R . . . .
B5 B 0.98435(18) 0.3582(5) 0.3875(2) 0.0374(8) Uani 1 1 d . . . . .
H5 H 1.0343 0.3115 0.3790 0.045 Uiso 1 1 calc R . . . .
B6 B 0.9621(2) 0.5804(5) 0.3786(2) 0.0414(9) Uani 1 1 d . . . . .
H6 H 0.9976 0.6803 0.3651 0.050 Uiso 1 1 calc R . . . .
B7 B 0.9012(2) 0.6211(5) 0.4397(2) 0.0459(9) Uani 1 1 d . . . . .
H7A H 0.8971 0.7482 0.4658 0.055 Uiso 1 1 calc R . . . .
B8 B 0.8871(2) 0.4259(6) 0.4864(2) 0.0452(9) Uani 1 1 d . . . . .
H8A H 0.8739 0.4260 0.5429 0.054 Uiso 1 1 calc R . . . .
B9 B 0.9384(2) 0.2631(5) 0.4540(2) 0.0392(8) Uani 1 1 d . . . . .
H9A H 0.9586 0.1551 0.4885 0.047 Uiso 1 1 calc R . . . .
B10 B 0.9688(2) 0.4777(5) 0.46680(19) 0.0383(8) Uani 1 1 d . . . . .
C1' C 0.40652(18) 0.2345(4) 0.6184(2) 0.0427(8) Uani 1 1 d . . . . .
C2' C 0.34881(17) 0.0911(4) 0.6286(2) 0.0407(8) Uani 1 1 d . . . . .
C3' C 0.2959(2) 0.1424(5) 0.6778(2) 0.0530(10) Uani 1 1 d . . . . .
H3'A H 0.2584 0.1918 0.6477 0.064 Uiso 1 1 calc R . . . .
H3'B H 0.2805 0.0388 0.7006 0.064 Uiso 1 1 calc R . . . .
C4' C 0.4006(3) 0.4059(5) 0.6571(3) 0.0628(12) Uani 1 1 d . . . . .
H4'A H 0.3751 0.4851 0.6241 0.075 Uiso 1 1 calc R . . . .
H4'B H 0.4446 0.4546 0.6682 0.075 Uiso 1 1 calc R . . . .
C5' C 0.3677(2) 0.3932(5) 0.7274(2) 0.0539(10) Uani 1 1 d . . . . .
C6' C 0.3190(2) 0.2697(5) 0.7364(2) 0.0520(9) Uani 1 1 d . . . . .
C7' C 0.2909(3) 0.2621(7) 0.8025(2) 0.0665(13) Uani 1 1 d . . . . .
H7' H 0.2590 0.1784 0.8091 0.080 Uiso 1 1 calc R . . . .
C8' C 0.3098(3) 0.3775(8) 0.8583(3) 0.0800(16) Uani 1 1 d . . . . .
H8' H 0.2904 0.3720 0.9019 0.096 Uiso 1 1 calc R . . . .
C9' C 0.3573(3) 0.5008(8) 0.8490(3) 0.0814(17) Uani 1 1 d . . . . .
H9' H 0.3701 0.5789 0.8863 0.098 Uiso 1 1 calc R . . . .
C10' C 0.3863(3) 0.5086(6) 0.7841(3) 0.0667(12) Uani 1 1 d . . . . .
H10' H 0.4185 0.5919 0.7783 0.080 Uiso 1 1 calc R . . . .
B1' B 0.4279(2) 0.0548(5) 0.6713(2) 0.0423(9) Uani 1 1 d . . . . .
H1' H 0.4415 0.0569 0.7308 0.051 Uiso 1 1 calc R . . . .
B2' B 0.3799(2) -0.1138(5) 0.6272(2) 0.0447(9) Uani 1 1 d . . . . .
H2' H 0.3621 -0.2227 0.6584 0.054 Uiso 1 1 calc R . . . .
B3' B 0.3312(2) -0.0262(6) 0.5503(2) 0.0480(10) Uani 1 1 d . . . . .
H3' H 0.2818 -0.0788 0.5318 0.058 Uiso 1 1 calc R . . . .
B4' B 0.3475(2) 0.1963(6) 0.5453(2) 0.0479(10) Uani 1 1 d . . . . .
H4' H 0.3091 0.2893 0.5238 0.057 Uiso 1 1 calc R . . . .
B5' B 0.48164(18) 0.1369(5) 0.6096(2) 0.0402(8) Uani 1 1 d . . . . .
H5' H 0.5303 0.1923 0.6294 0.048 Uiso 1 1 calc R . . . .
B6' B 0.4649(2) -0.0891(5) 0.6129(2) 0.0427(9) Uani 1 1 d . . . . .
H6' H 0.5029 -0.1833 0.6342 0.051 Uiso 1 1 calc R . . . .
B7' B 0.4049(2) -0.1390(5) 0.5381(2) 0.0449(9) Uani 1 1 d . . . . .
H7'A H 0.4039 -0.2661 0.5110 0.054 Uiso 1 1 calc R . . . .
B8' B 0.3855(2) 0.0534(6) 0.4882(2) 0.0462(9) Uani 1 1 d . . . . .
H8'A H 0.3721 0.0518 0.4287 0.055 Uiso 1 1 calc R . . . .
B9' B 0.4321(2) 0.2246(5) 0.5326(2) 0.0423(9) Uani 1 1 d . . . . .
H9'A H 0.4489 0.3373 0.5029 0.051 Uiso 1 1 calc R . . . .
B10' B 0.46908(17) 0.0168(5) 0.5262(2) 0.0364(8) Uani 1 1 d . . . . .

loop_
_atom_site_aniso_label
_atom_site_aniso_U_11
_atom_site_aniso_U_22
_atom_site_aniso_U_33
_atom_site_aniso_U_23
_atom_site_aniso_U_13
_atom_site_aniso_U_12
C1 0.0384(16) 0.0320(16) 0.0426(17) -0.0029(13) 0.0050(13) 0.0027(13)
C2 0.0368(16) 0.0324(16) 0.0487(18) -0.0041(14) 0.0067(14) 0.0039(13)
C3 0.0382(17) 0.0462(19) 0.065(2) -0.0085(18) -0.0028(16) 0.0039(15)
C4 0.059(2) 0.0356(18) 0.059(2) -0.0117(16) -0.0057(18) 0.0091(16)
C5 0.0481(19) 0.0379(17) 0.052(2) -0.0093(15) 0.0037(15) -0.0063(15)
C6 0.0463(19) 0.048(2) 0.055(2) -0.0078(17) 0.0021(16) -0.0066(16)
C7 0.066(3) 0.071(3) 0.061(2) -0.009(2) -0.008(2) -0.005(2)
C8 0.086(3) 0.092(4) 0.056(3) -0.023(3) 0.002(2) -0.012(3)
C9 0.082(3) 0.077(3) 0.060(3) -0.026(2) 0.018(2) -0.011(3)
C10 0.056(2) 0.048(2) 0.062(2) -0.0176(18) 0.0111(18) -0.0064(18)
B1 0.0369(18) 0.0418(19) 0.0367(18) -0.0014(15) 0.0052(14) -0.0034(15)
B2 0.050(2) 0.0310(18) 0.046(2) 0.0013(15) 0.0020(16) 0.0041(16)
B3 0.048(2) 0.045(2) 0.053(2) -0.0075(18) 0.0171(18) 0.0062(18)
B4 0.047(2) 0.041(2) 0.050(2) 0.0037(17) 0.0178(17) -0.0032(17)
B5 0.0365(18) 0.0412(19) 0.0350(17) -0.0031(15) 0.0070(14) -0.0007(15)
B6 0.050(2) 0.0362(19) 0.0374(19) 0.0046(15) 0.0038(16) -0.0065(16)
B7 0.062(3) 0.0311(18) 0.044(2) -0.0054(15) 0.0068(18) 0.0069(17)
B8 0.051(2) 0.045(2) 0.043(2) -0.0020(17) 0.0164(17) 0.0004(18)
B9 0.049(2) 0.0321(18) 0.0371(18) 0.0031(14) 0.0062(15) 0.0003(16)
B10 0.050(2) 0.0339(18) 0.0316(17) -0.0004(14) 0.0053(15) -0.0016(16)
C1' 0.0446(18) 0.0333(17) 0.052(2) -0.0012(14) 0.0138(15) 0.0026(14)
C2' 0.0380(17) 0.0352(17) 0.0507(19) 0.0015(14) 0.0127(14) 0.0044(14)
C3' 0.048(2) 0.050(2) 0.065(2) -0.0024(18) 0.0226(18) 0.0041(17)
C4' 0.079(3) 0.037(2) 0.077(3) -0.0107(19) 0.028(2) -0.0006(19)
C5' 0.064(2) 0.044(2) 0.055(2) -0.0058(17) 0.0124(18) 0.0170(18)
C6' 0.057(2) 0.046(2) 0.055(2) 0.0016(17) 0.0168(17) 0.0186(18)
C7' 0.077(3) 0.070(3) 0.056(2) 0.010(2) 0.022(2) 0.025(2)
C8' 0.103(4) 0.093(4) 0.045(2) 0.002(2) 0.013(2) 0.032(3)
C9' 0.102(4) 0.084(4) 0.055(3) -0.020(3) -0.008(3) 0.035(3)
C10' 0.072(3) 0.058(2) 0.069(3) -0.015(2) -0.001(2) 0.018(2)
B1' 0.0401(19) 0.046(2) 0.0419(19) 0.0002(16) 0.0075(15) 0.0027(16)
B2' 0.048(2) 0.0311(18) 0.057(2) 0.0023(17) 0.0162(18) 0.0046(16)
B3' 0.0348(19) 0.056(2) 0.053(2) -0.008(2) 0.0052(16) -0.0044(18)
B4' 0.042(2) 0.049(2) 0.053(2) 0.0085(19) 0.0096(17) 0.0148(18)
B5' 0.0330(17) 0.044(2) 0.044(2) -0.0066(16) 0.0042(15) -0.0025(15)
B6' 0.044(2) 0.0377(19) 0.047(2) 0.0031(16) 0.0064(16) 0.0089(16)
B7' 0.047(2) 0.0366(19) 0.053(2) -0.0061(17) 0.0113(17) -0.0028(17)
B8' 0.0368(19) 0.059(2) 0.043(2) 0.0001(18) 0.0042(15) 0.0054(18)
B9' 0.044(2) 0.0357(19) 0.049(2) 0.0020(16) 0.0123(16) 0.0064(16)
B10' 0.0300(16) 0.0352(18) 0.0443(19) -0.0006(15) 0.0048(14) 0.0023(14)

loop_
_atom_type_symbol
_atom_type_description
_atom_type_scat_dispersion_real
_atom_type_scat_dispersion_imag
_atom_type_scat_source
C C 0.0181 0.0091 'International Tables Vol C Tables 4.2.6.8 and 6.1.1.4'
H H 0.0000 0.0000 'International Tables Vol C Tables 4.2.6.8 and 6.1.1.4'
B B 0.0090 0.0039 'International Tables Vol C Tables 4.2.6.8 and 6.1.1.4'

loop_
_geom_angle_atom_site_label_1
_geom_angle_atom_site_label_2
_geom_angle_atom_site_label_3
_geom_angle
_geom_angle_site_symmetry_1
_geom_angle_site_symmetry_3
_geom_angle_publ_flag
C2 C1 B1 61.4(2) . . ?
C2 C1 B4 61.7(2) . . ?
C2 C1 B5 111.0(3) . . ?
C2 C1 B9 111.5(3) . . ?
C4 C1 C2 116.8(3) . . ?
C4 C1 B1 117.8(3) . . ?
C4 C1 B4 115.8(3) . . ?
C4 C1 B5 122.7(3) . . ?
C4 C1 B9 121.1(3) . . ?
B4 C1 B1 114.0(3) . . ?
B5 C1 B1 62.1(2) . . ?
B5 C1 B4 113.5(3) . . ?
B5 C1 B9 62.3(2) . . ?
B9 C1 B1 113.8(3) . . ?
B9 C1 B4 62.3(2) . . ?
C1 C2 B1 61.8(2) . . ?
C1 C2 B2 111.3(3) . . ?
C1 C2 B3 110.9(3) . . ?
C1 C2 B4 61.3(2) . . ?
C3 C2 C1 116.6(3) . . ?
C3 C2 B1 116.2(3) . . ?
C3 C2 B2 121.9(3) . . ?
C3 C2 B3 122.3(3) . . ?
C3 C2 B4 117.3(3) . . ?
B2 C2 B1 62.3(2) . . ?
B2 C2 B4 113.5(3) . . ?
B3 C2 B1 113.9(3) . . ?
B3 C2 B2 62.5(2) . . ?
B3 C2 B4 61.9(2) . . ?
B4 C2 B1 113.9(3) . . ?
C2 C3 H3A 108.7 . . ?
C2 C3 H3B 108.7 . . ?
H3A C3 H3B 107.6 . . ?
C6 C3 C2 114.4(3) . . ?
C6 C3 H3A 108.7 . . ?
C6 C3 H3B 108.7 . . ?
C1 C4 H4A 108.7 . . ?
C1 C4 H4B 108.7 . . ?
H4A C4 H4B 107.6 . . ?
C5 C4 C1 114.1(3) . . ?
C5 C4 H4A 108.7 . . ?
C5 C4 H4B 108.7 . . ?
C6 C5 C4 122.2(3) . . ?
C10 C5 C4 118.3(4) . . ?
C10 C5 C6 119.5(4) . . ?
C5 C6 C3 122.5(4) . . ?
C5 C6 C7 119.4(4) . . ?
C7 C6 C3 118.1(4) . . ?
C6 C7 H7 119.8 . . ?
C8 C7 C6 120.4(5) . . ?
C8 C7 H7 119.8 . . ?
C7 C8 H8 119.8 . . ?
C7 C8 C9 120.3(5) . . ?
C9 C8 H8 119.8 . . ?
C8 C9 H9 120.4 . . ?
C10 C9 C8 119.2(4) . . ?
C10 C9 H9 120.4 . . ?
C5 C10 H10 119.4 . . ?
C9 C10 C5 121.2(4) . . ?
C9 C10 H10 119.4 . . ?
C1 B1 H1 124.8 . . ?
C1 B1 B2 104.3(3) . . ?
C1 B1 B5 58.6(2) . . ?
C1 B1 B6 105.0(3) . . ?
C2 B1 C1 56.81(19) . . ?
C2 B1 H1 124.7 . . ?
C2 B1 B2 58.5(2) . . ?
C2 B1 B5 104.5(3) . . ?
C2 B1 B6 105.3(3) . . ?
B2 B1 H1 122.0 . . ?
B2 B1 B5 108.3(3) . . ?
B5 B1 H1 122.1 . . ?
B6 B1 H1 122.4 . . ?
B6 B1 B2 60.7(2) . . ?
B6 B1 B5 60.2(2) . . ?
C2 B2 B1 59.3(2) . . ?
C2 B2 H2 124.5 . . ?
C2 B2 B3 58.6(2) . . ?
C2 B2 B6 105.0(3) . . ?
C2 B2 B7 104.8(3) . . ?
B1 B2 H2 121.5 . . ?
B1 B2 B6 59.6(2) . . ?
B1 B2 B7 107.6(3) . . ?
B3 B2 B1 108.2(3) . . ?
B3 B2 H2 121.3 . . ?
B3 B2 B6 108.2(3) . . ?
B3 B2 B7 60.2(2) . . ?
B6 B2 H2 122.4 . . ?
B7 B2 H2 122.5 . . ?
B7 B2 B6 59.9(2) . . ?
C2 B3 B2 58.9(2) . . ?
C2 B3 H3 124.2 . . ?
C2 B3 B4 59.5(2) . . ?
C2 B3 B7 105.0(3) . . ?
C2 B3 B8 105.1(3) . . ?
B2 B3 H3 121.2 . . ?
B2 B3 B7 60.1(2) . . ?
B2 B3 B8 107.9(3) . . ?
B4 B3 B2 108.5(3) . . ?
B4 B3 H3 121.4 . . ?
B4 B3 B7 107.4(3) . . ?
B4 B3 B8 59.5(2) . . ?
B7 B3 H3 122.7 . . ?
B7 B3 B8 59.6(2) . . ?
B8 B3 H3 122.7 . . ?
C1 B4 C2 57.06(19) . . ?
C1 B4 B3 104.9(3) . . ?
C1 B4 H4 124.6 . . ?
C1 B4 B8 105.3(3) . . ?
C1 B4 B9 58.8(2) . . ?
C2 B4 B3 58.6(2) . . ?
C2 B4 H4 124.5 . . ?
C2 B4 B8 105.6(3) . . ?
C2 B4 B9 105.0(3) . . ?
B3 B4 H4 121.6 . . ?
B3 B4 B8 61.1(2) . . ?
B3 B4 B9 109.0(3) . . ?
B8 B4 H4 122.2 . . ?
B8 B4 B9 60.2(2) . . ?
B9 B4 H4 121.7 . . ?
C1 B5 B1 59.4(2) . . ?
C1 B5 H5 124.3 . . ?
C1 B5 B6 105.3(3) . . ?
C1 B5 B9 58.9(2) . . ?
C1 B5 B10 105.2(2) . . ?
B1 B5 H5 121.1 . . ?
B1 B5 B6 59.8(2) . . ?
B1 B5 B10 108.7(3) . . ?
B6 B5 H5 122.1 . . ?
B6 B5 B10 60.7(2) . . ?
B9 B5 B1 108.7(3) . . ?
B9 B5 H5 121.3 . . ?
B9 B5 B6 108.5(3) . . ?
B9 B5 B10 59.9(2) . . ?
B10 B5 H5 122.0 . . ?
B1 B6 B2 59.7(2) . . ?
B1 B6 B5 60.0(2) . . ?
B1 B6 H6 121.8 . . ?
B1 B6 B7 107.6(3) . . ?
B1 B6 B10 108.1(3) . . ?
B2 B6 H6 122.0 . . ?
B2 B6 B10 107.9(3) . . ?
B5 B6 B2 107.3(3) . . ?
B5 B6 H6 122.2 . . ?
B5 B6 B7 107.3(3) . . ?
B5 B6 B10 59.8(2) . . ?
B7 B6 B2 59.8(2) . . ?
B7 B6 H6 122.1 . . ?
B7 B6 B10 60.0(2) . . ?
B10 B6 H6 121.6 . . ?
B2 B7 B3 59.7(2) . . ?
B2 B7 B6 60.4(2) . . ?
B2 B7 H7A 121.5 . . ?
B2 B7 B10 108.7(3) . . ?
B3 B7 B6 108.2(3) . . ?
B3 B7 H7A 121.6 . . ?
B3 B7 B10 108.4(3) . . ?
B6 B7 H7A 121.4 . . ?
B6 B7 B10 60.5(2) . . ?
B8 B7 B2 108.3(3) . . ?
B8 B7 B3 60.5(3) . . ?
B8 B7 B6 108.2(3) . . ?
B8 B7 H7A 121.6 . . ?
B8 B7 B10 59.7(2) . . ?
B10 B7 H7A 121.4 . . ?
B3 B8 H8A 121.9 . . ?
B4 B8 B3 59.4(2) . . ?
B4 B8 B7 107.7(3) . . ?
B4 B8 H8A 121.8 . . ?
B4 B8 B9 60.2(2) . . ?
B4 B8 B10 108.5(3) . . ?
B7 B8 B3 59.9(2) . . ?
B7 B8 H8A 121.7 . . ?
B7 B8 B10 60.6(2) . . ?
B9 B8 B3 107.7(3) . . ?
B9 B8 B7 108.1(3) . . ?
B9 B8 H8A 121.8 . . ?
B9 B8 B10 60.1(2) . . ?
B10 B8 B3 108.6(3) . . ?
B10 B8 H8A 121.1 . . ?
C1 B9 B4 58.9(2) . . ?
C1 B9 B5 58.8(2) . . ?
C1 B9 B8 104.8(3) . . ?
C1 B9 H9A 124.4 . . ?
C1 B9 B10 105.5(2) . . ?
B4 B9 H9A 121.7 . . ?
B4 B9 B10 108.0(3) . . ?
B5 B9 B4 107.9(3) . . ?
B5 B9 B8 107.8(3) . . ?
B5 B9 H9A 121.5 . . ?
B5 B9 B10 60.3(2) . . ?
B8 B9 B4 59.6(2) . . ?
B8 B9 H9A 122.6 . . ?
B8 B9 B10 60.0(2) . . ?
B10 B9 H9A 122.0 . . ?
B5 B10 B6 59.5(2) . . ?
B5 B10 B7 106.7(3) . . ?
B7 B10 B6 59.5(2) . . ?
B8 B10 B5 107.3(3) . . ?
B8 B10 B6 107.4(3) . . ?
B8 B10 B7 59.7(2) . . ?
B8 B10 B9 59.9(2) . . ?
B9 B10 B5 59.8(2) . . ?
B9 B10 B6 107.5(3) . . ?
B9 B10 B7 107.2(3) . . ?
B10 B10 B5 120.8(4) 3_766 . ?
B10 B10 B6 122.7(4) 3_766 . ?
B10 B10 B7 124.4(4) 3_766 . ?
B10 B10 B8 122.6(4) 3_766 . ?
B10 B10 B9 120.4(4) 3_766 . ?
C2' C1' B1' 61.9(2) . . ?
C2' C1' B4' 61.9(2) . . ?
C2' C1' B5' 111.3(3) . . ?
C2' C1' B9' 111.4(3) . . ?
C4' C1' C2' 116.4(3) . . ?
C4' C1' B1' 117.7(3) . . ?
C4' C1' B4' 115.6(3) . . ?
C4' C1' B5' 122.8(3) . . ?
C4' C1' B9' 121.3(3) . . ?
B1' C1' B4' 114.5(3) . . ?
B5' C1' B1' 61.9(2) . . ?
B5' C1' B4' 113.5(3) . . ?
B9' C1' B1' 113.7(3) . . ?
B9' C1' B4' 61.8(2) . . ?
B9' C1' B5' 62.5(2) . . ?
C1' C2' B1' 61.6(2) . . ?
C1' C2' B2' 111.0(3) . . ?
C1' C2' B3' 110.5(3) . . ?
C1' C2' B4' 61.7(2) . . ?
C3' C2' C1' 116.5(3) . . ?
C3' C2' B1' 116.5(3) . . ?
C3' C2' B2' 122.3(3) . . ?
C3' C2' B3' 122.8(3) . . ?
C3' C2' B4' 117.1(3) . . ?
B1' C2' B4' 113.9(3) . . ?
B2' C2' B1' 62.0(2) . . ?
B2' C2' B3' 62.6(2) . . ?
B2' C2' B4' 113.2(3) . . ?
B3' C2' B1' 113.5(3) . . ?
B3' C2' B4' 61.3(3) . . ?
C2' C3' H3'A 108.7 . . ?
C2' C3' H3'B 108.7 . . ?
H3'A C3' H3'B 107.6 . . ?
C6' C3' C2' 114.4(3) . . ?
C6' C3' H3'A 108.7 . . ?
C6' C3' H3'B 108.7 . . ?
C1' C4' H4'A 108.7 . . ?
C1' C4' H4'B 108.7 . . ?
C1' C4' C5' 114.1(3) . . ?
H4'A C4' H4'B 107.6 . . ?
C5' C4' H4'A 108.7 . . ?
C5' C4' H4'B 108.7 . . ?
C6' C5' C4' 121.6(4) . . ?
C6' C5' C10' 119.2(4) . . ?
C10' C5' C4' 119.2(4) . . ?
C5' C6' C3' 122.3(4) . . ?
C5' C6' C7' 119.3(4) . . ?
C7' C6' C3' 118.3(4) . . ?
C6' C7' H7' 119.6 . . ?
C8' C7' C6' 120.9(5) . . ?
C8' C7' H7' 119.6 . . ?
C7' C8' H8' 120.2 . . ?
C9' C8' C7' 119.7(5) . . ?
C9' C8' H8' 120.2 . . ?
C8' C9' H9' 120.0 . . ?
C8' C9' C10' 120.1(5) . . ?
C10' C9' H9' 120.0 . . ?
C5' C10' H10' 119.6 . . ?
C9' C10' C5' 120.8(5) . . ?
C9' C10' H10' 119.6 . . ?
C1' B1' C2' 56.5(2) . . ?
C1' B1' H1' 124.9 . . ?
C1' B1' B2' 103.9(3) . . ?
C1' B1' B5' 58.9(2) . . ?
C1' B1' B6' 105.1(3) . . ?
C2' B1' H1' 124.9 . . ?
C2' B1' B2' 58.2(2) . . ?
C2' B1' B5' 104.6(3) . . ?
C2' B1' B6' 104.9(3) . . ?
B2' B1' H1' 122.4 . . ?
B5' B1' H1' 121.8 . . ?
B5' B1' B2' 108.3(3) . . ?
B6' B1' H1' 122.5 . . ?
B6' B1' B2' 60.4(2) . . ?
B6' B1' B5' 60.4(2) . . ?
C2' B2' B1' 59.7(2) . . ?
C2' B2' H2' 124.1 . . ?
C2' B2' B3' 58.8(2) . . ?
C2' B2' B6' 105.5(3) . . ?
C2' B2' B7' 104.9(3) . . ?
B1' B2' H2' 121.1 . . ?
B1' B2' B3' 108.6(3) . . ?
B1' B2' B6' 59.7(2) . . ?
B1' B2' B7' 107.9(3) . . ?
B3' B2' H2' 121.6 . . ?
B3' B2' B6' 107.9(3) . . ?
B3' B2' B7' 59.6(2) . . ?
B6' B2' H2' 122.3 . . ?
B7' B2' H2' 122.6 . . ?
B7' B2' B6' 60.1(2) . . ?
C2' B3' B2' 58.6(2) . . ?
C2' B3' H3' 124.0 . . ?
C2' B3' B4' 60.0(2) . . ?
C2' B3' B7' 105.4(3) . . ?
C2' B3' B8' 105.7(3) . . ?
B2' B3' H3' 121.2 . . ?
B2' B3' B8' 108.5(3) . . ?
B4' B3' B2' 108.9(3) . . ?
B4' B3' H3' 121.0 . . ?
B4' B3' B7' 108.2(3) . . ?
B4' B3' B8' 59.7(2) . . ?
B7' B3' B2' 60.4(2) . . ?
B7' B3' H3' 122.2 . . ?
B7' B3' B8' 60.0(2) . . ?
B8' B3' H3' 122.2 . . ?
C1' B4' C2' 56.4(2) . . ?
C1' B4' B3' 104.2(3) . . ?
C1' B4' H4' 125.0 . . ?
C1' B4' B8' 105.2(3) . . ?
C1' B4' B9' 58.7(2) . . ?
C2' B4' B3' 58.7(2) . . ?
C2' B4' H4' 124.7 . . ?
C2' B4' B8' 105.5(3) . . ?
C2' B4' B9' 104.4(3) . . ?
B3' B4' H4' 122.0 . . ?
B3' B4' B8' 60.7(2) . . ?
B3' B4' B9' 108.5(3) . . ?
B8' B4' H4' 122.1 . . ?
B8' B4' B9' 60.5(2) . . ?
B9' B4' H4' 121.9 . . ?
C1' B5' B1' 59.2(2) . . ?
C1' B5' H5' 124.6 . . ?
C1' B5' B6' 104.7(3) . . ?
C1' B5' B9' 58.6(2) . . ?
C1' B5' B10' 105.1(3) . . ?
B1' B5' H5' 121.1 . . ?
B1' B5' B6' 59.7(2) . . ?
B1' B5' B9' 108.3(3) . . ?
B1' B5' B10' 108.8(3) . . ?
B6' B5' H5' 122.4 . . ?
B6' B5' B9' 107.9(3) . . ?
B6' B5' B10' 60.7(2) . . ?
B9' B5' H5' 121.7 . . ?
B9' B5' B10' 59.8(2) . . ?
B10' B5' H5' 121.8 . . ?
B1' B6' B2' 59.9(2) . . ?
B1' B6' B5' 59.9(2) . . ?
B1' B6' H6' 121.6 . . ?
B1' B6' B7' 108.0(3) . . ?
B1' B6' B10' 108.4(3) . . ?
B2' B6' B5' 107.5(3) . . ?
B2' B6' H6' 121.8 . . ?
B2' B6' B7' 59.9(2) . . ?
B2' B6' B10' 108.4(3) . . ?
B5' B6' H6' 122.2 . . ?
B5' B6' B10' 59.9(2) . . ?
B7' B6' B5' 107.6(3) . . ?
B7' B6' H6' 121.8 . . ?
B7' B6' B10' 60.3(2) . . ?
B10' B6' H6' 121.3 . . ?
B2' B7' B6' 60.0(2) . . ?
B2' B7' H7'A 121.5 . . ?
B2' B7' B10' 108.6(3) . . ?
B3' B7' B2' 60.1(2) . . ?
B3' B7' B6' 108.2(3) . . ?
B3' B7' H7'A 121.5 . . ?
B3' B7' B8' 60.4(2) . . ?
B3' B7' B10' 108.4(3) . . ?
B6' B7' H7'A 121.5 . . ?
B6' B7' B10' 60.5(2) . . ?
B8' B7' B2' 108.5(3) . . ?
B8' B7' B6' 108.4(3) . . ?
B8' B7' H7'A 121.4 . . ?
B8' B7' B10' 60.0(2) . . ?
B10' B7' H7'A 121.4 . . ?
B3' B8' H8'A 122.1 . . ?
B3' B8' B10' 108.6(3) . . ?
B4' B8' B3' 59.6(2) . . ?
B4' B8' B7' 107.8(3) . . ?
B4' B8' H8'A 121.7 . . ?
B4' B8' B9' 60.1(2) . . ?
B4' B8' B10' 108.8(3) . . ?
B7' B8' B3' 59.6(2) . . ?
B7' B8' H8'A 121.7 . . ?
B7' B8' B9' 107.9(3) . . ?
B7' B8' B10' 60.9(2) . . ?
B9' B8' B3' 107.3(3) . . ?
B9' B8' H8'A 122.1 . . ?
B9' B8' B10' 60.0(2) . . ?
B10' B8' H8'A 120.9 . . ?
C1' B9' B4' 59.5(2) . . ?
C1' B9' B5' 58.9(2) . . ?
C1' B9' B8' 105.1(3) . . ?
C1' B9' H9'A 124.1 . . ?
C1' B9' B10' 105.8(3) . . ?
B4' B9' B5' 108.7(3) . . ?
B4' B9' B8' 59.5(2) . . ?
B4' B9' H9'A 121.2 . . ?
B4' B9' B10' 108.5(3) . . ?
B5' B9' H9'A 121.2 . . ?
B8' B9' B5' 108.1(3) . . ?
B8' B9' H9'A 122.6 . . ?
B8' B9' B10' 60.3(2) . . ?
B10' B9' B5' 60.3(2) . . ?
B10' B9' H9'A 121.8 . . ?
B5' B10' B6' 59.4(2) . . ?
B5' B10' B7' 106.3(3) . . ?
B7' B10' B6' 59.2(2) . . ?
B8' B10' B5' 107.3(3) . . ?
B8' B10' B6' 106.7(3) . . ?
B8' B10' B7' 59.1(2) . . ?
B9' B10' B5' 59.9(2) . . ?
B9' B10' B6' 106.9(3) . . ?
B9' B10' B7' 106.3(3) . . ?
B9' B10' B8' 59.7(2) . . ?
B10' B10' B5' 121.7(3) 3_656 . ?
B10' B10' B6' 123.0(3) 3_656 . ?
B10' B10' B7' 123.9(4) 3_656 . ?
B10' B10' B8' 122.2(4) 3_656 . ?
B10' B10' B9' 121.5(4) 3_656 . ?

loop_
_geom_bond_atom_site_label_1
_geom_bond_atom_site_label_2
_geom_bond_distance
_geom_bond_site_symmetry_2
_geom_bond_publ_flag
C1 C2 1.640(4) . ?
C1 C4 1.518(5) . ?
C1 B1 1.726(5) . ?
C1 B4 1.714(5) . ?
C1 B5 1.712(5) . ?
C1 B9 1.713(5) . ?
C2 C3 1.518(5) . ?
C2 B1 1.721(5) . ?
C2 B2 1.707(5) . ?
C2 B3 1.703(5) . ?
C2 B4 1.720(5) . ?
C3 H3A 0.9700 . ?
C3 H3B 0.9700 . ?
C3 C6 1.508(5) . ?
C4 H4A 0.9700 . ?
C4 H4B 0.9700 . ?
C4 C5 1.517(5) . ?
C5 C6 1.387(6) . ?
C5 C10 1.386(5) . ?
C6 C7 1.394(6) . ?
C7 H7 0.9300 . ?
C7 C8 1.382(7) . ?
C8 H8 0.9300 . ?
C8 C9 1.382(8) . ?
C9 H9 0.9300 . ?
C9 C10 1.382(7) . ?
C10 H10 0.9300 . ?
B1 H1 1.1000 . ?
B1 B2 1.773(5) . ?
B1 B5 1.773(5) . ?
B1 B6 1.770(5) . ?
B2 H2 1.1000 . ?
B2 B3 1.770(6) . ?
B2 B6 1.790(6) . ?
B2 B7 1.778(6) . ?
B3 H3 1.1000 . ?
B3 B4 1.760(6) . ?
B3 B7 1.780(6) . ?
B3 B8 1.790(6) . ?
B4 H4 1.1000 . ?
B4 B8 1.761(6) . ?
B4 B9 1.773(6) . ?
B5 H5 1.1000 . ?
B5 B6 1.778(5) . ?
B5 B9 1.772(5) . ?
B5 B10 1.782(5) . ?
B6 H6 1.1000 . ?
B6 B7 1.781(6) . ?
B6 B10 1.798(5) . ?
B7 H7A 1.1000 . ?
B7 B8 1.773(6) . ?
B7 B10 1.790(6) . ?
B8 H8A 1.1000 . ?
B8 B9 1.773(5) . ?
B8 B10 1.774(5) . ?
B9 H9A 1.1000 . ?
B9 B10 1.775(5) . ?
B10 B10 1.698(7) 3_766 ?
C1' C2' 1.635(5) . ?
C1' C4' 1.514(5) . ?
C1' B1' 1.724(5) . ?
C1' B4' 1.728(6) . ?
C1' B5' 1.719(5) . ?
C1' B9' 1.713(5) . ?
C2' C3' 1.524(5) . ?
C2' B1' 1.730(5) . ?
C2' B2' 1.704(5) . ?
C2' B3' 1.707(6) . ?
C2' B4' 1.732(5) . ?
C3' H3'A 0.9700 . ?
C3' H3'B 0.9700 . ?
C3' C6' 1.498(6) . ?
C4' H4'A 0.9700 . ?
C4' H4'B 0.9700 . ?
C4' C5' 1.520(6) . ?
C5' C6' 1.393(6) . ?
C5' C10' 1.393(6) . ?
C6' C7' 1.397(6) . ?
C7' H7' 0.9300 . ?
C7' C8' 1.383(8) . ?
C8' H8' 0.9300 . ?
C8' C9' 1.377(9) . ?
C9' H9' 0.9300 . ?
C9' C10' 1.385(8) . ?
C10' H10' 0.9300 . ?
B1' H1' 1.1000 . ?
B1' B2' 1.770(6) . ?
B1' B5' 1.770(5) . ?
B1' B6' 1.766(5) . ?
B2' H2' 1.1000 . ?
B2' B3' 1.771(6) . ?
B2' B6' 1.778(6) . ?
B2' B7' 1.776(6) . ?
B3' H3' 1.1000 . ?
B3' B4' 1.754(6) . ?
B3' B7' 1.761(6) . ?
B3' B8' 1.775(6) . ?
B4' H4' 1.1000 . ?
B4' B8' 1.756(6) . ?
B4' B9' 1.767(6) . ?
B5' H5' 1.1000 . ?
B5' B6' 1.780(6) . ?
B5' B9' 1.781(6) . ?
B5' B10' 1.789(5) . ?
B6' H6' 1.1000 . ?
B6' B7' 1.779(6) . ?
B6' B10' 1.802(5) . ?
B7' H7'A 1.1000 . ?
B7' B8' 1.769(6) . ?
B7' B10' 1.800(5) . ?
B8' H8'A 1.1000 . ?
B8' B9' 1.774(6) . ?
B8' B10' 1.784(5) . ?
B9' H9'A 1.1000 . ?
B9' B10' 1.779(5) . ?
B10' B10' 1.678(7) 3_656 ?

loop_
_geom_torsion_atom_site_label_1
_geom_torsion_atom_site_label_2
_geom_torsion_atom_site_label_3
_geom_torsion_atom_site_label_4
_geom_torsion
_geom_torsion_site_symmetry_1
_geom_torsion_site_symmetry_2
_geom_torsion_site_symmetry_3
_geom_torsion_site_symmetry_4
_geom_torsion_publ_flag
C1 C2 C3 C6 -26.9(5) . . . . ?
C1 C2 B1 B2 -138.4(3) . . . . ?
C1 C2 B1 B5 -35.6(2) . . . . ?
C1 C2 B1 B6 -98.2(3) . . . . ?
C1 C2 B2 B1 38.8(3) . . . . ?
C1 C2 B2 B3 -103.3(3) . . . . ?
C1 C2 B2 B6 -0.9(4) . . . . ?
C1 C2 B2 B7 -63.1(3) . . . . ?
C1 C2 B3 B2 103.8(3) . . . . ?
C1 C2 B3 B4 -38.0(3) . . . . ?
C1 C2 B3 B7 63.6(4) . . . . ?
C1 C2 B3 B8 1.7(4) . . . . ?
C1 C2 B4 B3 139.0(3) . . . . ?
C1 C2 B4 B8 98.3(3) . . . . ?
C1 C2 B4 B9 35.6(2) . . . . ?
C1 C4 C5 C6 -29.1(6) . . . . ?
C1 C4 C5 C10 151.4(4) . . . . ?
C1 B1 B2 C2 -35.0(2) . . . . ?
C1 B1 B2 B3 -1.5(4) . . . . ?
C1 B1 B2 B6 99.4(3) . . . . ?
C1 B1 B2 B7 62.2(3) . . . . ?
C1 B1 B5 B6 -134.4(3) . . . . ?
C1 B1 B5 B9 -33.4(2) . . . . ?
C1 B1 B5 B10 -97.0(3) . . . . ?
C1 B1 B6 B2 -98.3(3) . . . . ?
C1 B1 B6 B5 39.1(2) . . . . ?
C1 B1 B6 B7 -61.1(3) . . . . ?
C1 B1 B6 B10 2.3(3) . . . . ?
C1 B4 B8 B3 98.8(3) . . . . ?
C1 B4 B8 B7 61.9(4) . . . . ?
C1 B4 B8 B9 -39.3(3) . . . . ?
C1 B4 B8 B10 -2.3(4) . . . . ?
C1 B4 B9 B5 33.9(2) . . . . ?
C1 B4 B9 B8 134.5(3) . . . . ?
C1 B4 B9 B10 97.6(3) . . . . ?
C1 B5 B6 B1 -39.6(2) . . . . ?
C1 B5 B6 B2 -1.8(3) . . . . ?
C1 B5 B6 B7 61.1(3) . . . . ?
C1 B5 B6 B10 99.1(3) . . . . ?
C1 B5 B9 B4 -33.9(2) . . . . ?
C1 B5 B9 B8 -96.8(3) . . . . ?
C1 B5 B9 B10 -134.8(3) . . . . ?
C1 B5 B10 B6 -99.2(3) . . . . ?
C1 B5 B10 B7 -61.5(3) . . . . ?
C1 B5 B10 B8 1.2(3) . . . . ?
C1 B5 B10 B9 39.0(2) . . . . ?
C1 B5 B10 B10 148.5(4) . . . 3_766 ?
C1 B9 B10 B5 -39.0(2) . . . . ?
C1 B9 B10 B6 -2.0(4) . . . . ?
C1 B9 B10 B7 60.6(3) . . . . ?
C1 B9 B10 B8 98.4(3) . . . . ?
C1 B9 B10 B10 -149.2(4) . . . 3_766 ?
C2 C1 C4 C5 28.8(5) . . . . ?
C2 C1 B1 B2 35.7(2) . . . . ?
C2 C1 B1 B5 138.6(3) . . . . ?
C2 C1 B1 B6 98.7(3) . . . . ?
C2 C1 B4 B3 -35.4(3) . . . . ?
C2 C1 B4 B8 -98.9(3) . . . . ?
C2 C1 B4 B9 -138.9(3) . . . . ?
C2 C1 B5 B1 -38.5(3) . . . . ?
C2 C1 B5 B6 1.4(3) . . . . ?
C2 C1 B5 B9 104.0(3) . . . . ?
C2 C1 B5 B10 64.5(3) . . . . ?
C2 C1 B9 B4 38.5(3) . . . . ?
C2 C1 B9 B5 -103.2(3) . . . . ?
C2 C1 B9 B8 -1.0(4) . . . . ?
C2 C1 B9 B10 -63.4(3) . . . . ?
C2 C3 C6 C5 30.0(6) . . . . ?
C2 C3 C6 C7 -149.3(4) . . . . ?
C2 B1 B2 B3 33.5(3) . . . . ?
C2 B1 B2 B6 134.3(3) . . . . ?
C2 B1 B2 B7 97.1(3) . . . . ?
C2 B1 B5 C1 34.9(2) . . . . ?
C2 B1 B5 B6 -99.5(3) . . . . ?
C2 B1 B5 B9 1.4(3) . . . . ?
C2 B1 B5 B10 -62.2(3) . . . . ?
C2 B1 B6 B2 -39.2(2) . . . . ?
C2 B1 B6 B5 98.2(3) . . . . ?
C2 B1 B6 B7 -2.1(3) . . . . ?
C2 B1 B6 B10 61.3(3) . . . . ?
C2 B2 B3 B4 34.2(3) . . . . ?
C2 B2 B3 B7 134.0(3) . . . . ?
C2 B2 B3 B8 97.1(3) . . . . ?
C2 B2 B6 B1 39.5(2) . . . . ?
C2 B2 B6 B5 1.7(3) . . . . ?
C2 B2 B6 B7 -98.7(3) . . . . ?
C2 B2 B6 B10 -61.4(3) . . . . ?
C2 B2 B7 B3 -39.4(3) . . . . ?
C2 B2 B7 B6 99.0(3) . . . . ?
C2 B2 B7 B8 -2.0(4) . . . . ?
C2 B2 B7 B10 61.3(4) . . . . ?
C2 B3 B4 C1 34.7(3) . . . . ?
C2 B3 B4 B8 134.2(3) . . . . ?
C2 B3 B4 B9 96.4(3) . . . . ?
C2 B3 B7 B2 39.6(3) . . . . ?
C2 B3 B7 B6 2.2(4) . . . . ?
C2 B3 B7 B8 -98.9(3) . . . . ?
C2 B3 B7 B10 -61.8(4) . . . . ?
C2 B3 B8 B4 -39.8(3) . . . . ?
C2 B3 B8 B7 98.7(3) . . . . ?
C2 B3 B8 B9 -2.3(4) . . . . ?
C2 B3 B8 B10 61.2(4) . . . . ?
C2 B4 B8 B3 39.4(3) . . . . ?
C2 B4 B8 B7 2.5(4) . . . . ?
C2 B4 B8 B9 -98.7(3) . . . . ?
C2 B4 B8 B10 -61.7(4) . . . . ?
C2 B4 B9 C1 -34.9(2) . . . . ?
C2 B4 B9 B5 -1.0(4) . . . . ?
C2 B4 B9 B8 99.6(3) . . . . ?
C2 B4 B9 B10 62.8(3) . . . . ?
C3 C2 B1 C1 -107.6(3) . . . . ?
C3 C2 B1 B2 113.9(3) . . . . ?
C3 C2 B1 B5 -143.3(3) . . . . ?
C3 C2 B1 B6 154.2(3) . . . . ?
C3 C2 B2 B1 -105.1(3) . . . . ?
C3 C2 B2 B3 112.7(4) . . . . ?
C3 C2 B2 B6 -144.8(3) . . . . ?
C3 C2 B2 B7 153.0(3) . . . . ?
C3 C2 B3 B2 -112.0(4) . . . . ?
C3 C2 B3 B4 106.1(4) . . . . ?
C3 C2 B3 B7 -152.2(3) . . . . ?
C3 C2 B3 B8 145.9(3) . . . . ?
C3 C2 B4 C1 107.0(3) . . . . ?
C3 C2 B4 B3 -114.0(3) . . . . ?
C3 C2 B4 B8 -154.7(3) . . . . ?
C3 C2 B4 B9 142.6(3) . . . . ?
C3 C6 C7 C8 -179.4(4) . . . . ?
C4 C1 C2 C3 -1.7(5) . . . . ?
C4 C1 C2 B1 -108.7(3) . . . . ?
C4 C1 C2 B2 -147.7(3) . . . . ?
C4 C1 C2 B3 144.7(3) . . . . ?
C4 C1 C2 B4 106.4(4) . . . . ?
C4 C1 B1 C2 107.1(3) . . . . ?
C4 C1 B1 B2 142.8(3) . . . . ?
C4 C1 B1 B5 -114.3(3) . . . . ?
C4 C1 B1 B6 -154.3(3) . . . . ?
C4 C1 B4 C2 -108.0(3) . . . . ?
C4 C1 B4 B3 -143.4(3) . . . . ?
C4 C1 B4 B8 153.1(3) . . . . ?
C4 C1 B4 B9 113.1(3) . . . . ?
C4 C1 B5 B1 106.7(4) . . . . ?
C4 C1 B5 B6 146.5(3) . . . . ?
C4 C1 B5 B9 -110.8(4) . . . . ?
C4 C1 B5 B10 -150.3(3) . . . . ?
C4 C1 B9 B4 -105.0(4) . . . . ?
C4 C1 B9 B5 113.3(4) . . . . ?
C4 C1 B9 B8 -144.5(3) . . . . ?
C4 C1 B9 B10 153.1(3) . . . . ?
C4 C5 C6 C3 -1.2(6) . . . . ?
C4 C5 C6 C7 178.1(4) . . . . ?
C4 C5 C10 C9 -178.7(4) . . . . ?
C5 C6 C7 C8 1.3(7) . . . . ?
C6 C5 C10 C9 1.7(6) . . . . ?
C6 C7 C8 C9 0.4(8) . . . . ?
C7 C8 C9 C10 -1.1(8) . . . . ?
C8 C9 C10 C5 0.0(7) . . . . ?
C10 C5 C6 C3 178.4(4) . . . . ?
C10 C5 C6 C7 -2.4(6) . . . . ?
B1 C1 C2 C3 107.0(3) . . . . ?
B1 C1 C2 B2 -39.1(3) . . . . ?
B1 C1 C2 B3 -106.7(3) . . . . ?
B1 C1 C2 B4 -144.9(3) . . . . ?
B1 C1 C4 C5 -41.4(5) . . . . ?
B1 C1 B4 C2 33.5(3) . . . . ?
B1 C1 B4 B3 -1.9(4) . . . . ?
B1 C1 B4 B8 -65.4(4) . . . . ?
B1 C1 B4 B9 -105.4(3) . . . . ?
B1 C1 B5 B6 39.8(2) . . . . ?
B1 C1 B5 B9 142.5(3) . . . . ?
B1 C1 B5 B10 103.0(3) . . . . ?
B1 C1 B9 B4 105.7(3) . . . . ?
B1 C1 B9 B5 -36.0(3) . . . . ?
B1 C1 B9 B8 66.1(3) . . . . ?
B1 C1 B9 B10 3.7(4) . . . . ?
B1 C2 C3 C6 43.1(5) . . . . ?
B1 C2 B2 B3 -142.1(3) . . . . ?
B1 C2 B2 B6 -39.7(3) . . . . ?
B1 C2 B2 B7 -101.9(3) . . . . ?
B1 C2 B3 B2 36.5(3) . . . . ?
B1 C2 B3 B4 -105.4(3) . . . . ?
B1 C2 B3 B7 -3.8(4) . . . . ?
B1 C2 B3 B8 -65.6(4) . . . . ?
B1 C2 B4 C1 -33.6(3) . . . . ?
B1 C2 B4 B3 105.4(3) . . . . ?
B1 C2 B4 B8 64.7(3) . . . . ?
B1 C2 B4 B9 2.1(4) . . . . ?
B1 B2 B3 C2 -33.8(3) . . . . ?
B1 B2 B3 B4 0.4(4) . . . . ?
B1 B2 B3 B7 100.2(3) . . . . ?
B1 B2 B3 B8 63.4(4) . . . . ?
B1 B2 B6 B5 -37.9(2) . . . . ?
B1 B2 B6 B7 -138.2(3) . . . . ?
B1 B2 B6 B10 -100.9(3) . . . . ?
B1 B2 B7 B3 -101.3(3) . . . . ?
B1 B2 B7 B6 37.1(3) . . . . ?
B1 B2 B7 B8 -63.9(4) . . . . ?
B1 B2 B7 B10 -0.6(4) . . . . ?
B1 B5 B6 B2 37.8(3) . . . . ?
B1 B5 B6 B7 100.7(3) . . . . ?
B1 B5 B6 B10 138.7(3) . . . . ?
B1 B5 B9 C1 33.6(2) . . . . ?
B1 B5 B9 B4 -0.3(4) . . . . ?
B1 B5 B9 B8 -63.2(3) . . . . ?
B1 B5 B9 B10 -101.2(3) . . . . ?
B1 B5 B10 B6 -37.0(3) . . . . ?
B1 B5 B10 B7 0.7(4) . . . . ?
B1 B5 B10 B8 63.4(3) . . . . ?
B1 B5 B10 B9 101.3(3) . . . . ?
B1 B5 B10 B10 -149.2(4) . . . 3_766 ?
B1 B6 B7 B2 -37.1(3) . . . . ?
B1 B6 B7 B3 -0.1(4) . . . . ?
B1 B6 B7 B8 64.0(4) . . . . ?
B1 B6 B7 B10 101.2(3) . . . . ?
B1 B6 B10 B5 36.9(3) . . . . ?
B1 B6 B10 B7 -100.3(3) . . . . ?
B1 B6 B10 B8 -63.3(3) . . . . ?
B1 B6 B10 B9 -0.2(4) . . . . ?
B1 B6 B10 B10 146.1(4) . . . 3_766 ?
B2 C2 C3 C6 115.3(4) . . . . ?
B2 C2 B1 C1 138.4(3) . . . . ?
B2 C2 B1 B5 102.8(3) . . . . ?
B2 C2 B1 B6 40.3(3) . . . . ?
B2 C2 B3 B4 -141.9(3) . . . . ?
B2 C2 B3 B7 -40.2(3) . . . . ?
B2 C2 B3 B8 -102.1(3) . . . . ?
B2 C2 B4 C1 -102.3(3) . . . . ?
B2 C2 B4 B3 36.7(3) . . . . ?
B2 C2 B4 B8 -4.0(4) . . . . ?
B2 C2 B4 B9 -66.7(3) . . . . ?
B2 B1 B5 C1 95.9(3) . . . . ?
B2 B1 B5 B6 -38.4(3) . . . . ?
B2 B1 B5 B9 62.5(3) . . . . ?
B2 B1 B5 B10 -1.1(4) . . . . ?
B2 B1 B6 B5 137.4(3) . . . . ?
B2 B1 B6 B7 37.2(3) . . . . ?
B2 B1 B6 B10 100.6(3) . . . . ?
B2 B3 B4 C1 0.8(4) . . . . ?
B2 B3 B4 C2 -33.9(3) . . . . ?
B2 B3 B4 B8 100.3(3) . . . . ?
B2 B3 B4 B9 62.5(4) . . . . ?
B2 B3 B7 B6 -37.4(3) . . . . ?
B2 B3 B7 B8 -138.5(3) . . . . ?
B2 B3 B7 B10 -101.4(3) . . . . ?
B2 B3 B8 B4 -101.4(3) . . . . ?
B2 B3 B8 B7 37.1(3) . . . . ?
B2 B3 B8 B9 -63.9(4) . . . . ?
B2 B3 B8 B10 -0.4(4) . . . . ?
B2 B6 B7 B3 37.0(3) . . . . ?
B2 B6 B7 B8 101.1(3) . . . . ?
B2 B6 B7 B10 138.3(3) . . . . ?
B2 B6 B10 B5 100.1(3) . . . . ?
B2 B6 B10 B7 -37.1(3) . . . . ?
B2 B6 B10 B8 -0.2(4) . . . . ?
B2 B6 B10 B9 63.0(3) . . . . ?
B2 B6 B10 B10 -150.8(4) . . . 3_766 ?
B2 B7 B8 B3 -37.0(3) . . . . ?
B2 B7 B8 B4 -0.3(4) . . . . ?
B2 B7 B8 B9 63.3(4) . . . . ?
B2 B7 B8 B10 101.5(3) . . . . ?
B2 B7 B10 B5 -0.1(4) . . . . ?
B2 B7 B10 B6 37.6(3) . . . . ?
B2 B7 B10 B8 -100.7(3) . . . . ?
B2 B7 B10 B9 -62.9(3) . . . . ?
B2 B7 B10 B10 148.5(4) . . . 3_766 ?
B3 C2 C3 C6 -169.1(3) . . . . ?
B3 C2 B1 C1 101.9(3) . . . . ?
B3 C2 B1 B2 -36.6(3) . . . . ?
B3 C2 B1 B5 66.2(3) . . . . ?
B3 C2 B1 B6 3.7(4) . . . . ?
B3 C2 B2 B1 142.1(3) . . . . ?
B3 C2 B2 B6 102.4(3) . . . . ?
B3 C2 B2 B7 40.2(3) . . . . ?
B3 C2 B4 C1 -139.0(3) . . . . ?
B3 C2 B4 B8 -40.7(3) . . . . ?
B3 C2 B4 B9 -103.4(3) . . . . ?
B3 B2 B6 B1 100.9(3) . . . . ?
B3 B2 B6 B5 63.0(3) . . . . ?
B3 B2 B6 B7 -37.3(3) . . . . ?
B3 B2 B6 B10 0.0(4) . . . . ?
B3 B2 B7 B6 138.4(3) . . . . ?
B3 B2 B7 B8 37.4(3) . . . . ?
B3 B2 B7 B10 100.8(3) . . . . ?
B3 B4 B8 B7 -37.0(3) . . . . ?
B3 B4 B8 B9 -138.1(3) . . . . ?
B3 B4 B8 B10 -101.1(3) . . . . ?
B3 B4 B9 C1 -96.3(3) . . . . ?
B3 B4 B9 B5 -62.4(4) . . . . ?
B3 B4 B9 B8 38.2(3) . . . . ?
B3 B4 B9 B10 1.4(4) . . . . ?
B3 B7 B8 B4 36.7(3) . . . . ?
B3 B7 B8 B9 100.4(3) . . . . ?
B3 B7 B8 B10 138.5(3) . . . . ?
B3 B7 B10 B5 63.2(3) . . . . ?
B3 B7 B10 B6 100.9(3) . . . . ?
B3 B7 B10 B8 -37.4(3) . . . . ?
B3 B7 B10 B9 0.4(4) . . . . ?
B3 B7 B10 B10 -148.2(4) . . . 3_766 ?
B3 B8 B9 C1 2.1(4) . . . . ?
B3 B8 B9 B4 -37.1(3) . . . . ?
B3 B8 B9 B5 63.5(4) . . . . ?
B3 B8 B9 B10 101.7(3) . . . . ?
B3 B8 B10 B5 -62.3(3) . . . . ?
B3 B8 B10 B6 0.3(4) . . . . ?
B3 B8 B10 B7 37.2(3) . . . . ?
B3 B8 B10 B9 -100.1(3) . . . . ?
B3 B8 B10 B10 151.0(4) . . . 3_766 ?
B4 C1 C2 C3 -108.1(3) . . . . ?
B4 C1 C2 B1 144.9(3) . . . . ?
B4 C1 C2 B2 105.9(3) . . . . ?
B4 C1 C2 B3 38.3(3) . . . . ?
B4 C1 C4 C5 98.6(4) . . . . ?
B4 C1 B1 C2 -33.6(3) . . . . ?
B4 C1 B1 B2 2.1(4) . . . . ?
B4 C1 B1 B5 105.0(3) . . . . ?
B4 C1 B1 B6 65.1(3) . . . . ?
B4 C1 B5 B1 -105.7(3) . . . . ?
B4 C1 B5 B6 -65.9(3) . . . . ?
B4 C1 B5 B9 36.8(3) . . . . ?
B4 C1 B5 B10 -2.7(4) . . . . ?
B4 C1 B9 B5 -141.7(3) . . . . ?
B4 C1 B9 B8 -39.5(3) . . . . ?
B4 C1 B9 B10 -101.9(3) . . . . ?
B4 C2 C3 C6 -96.6(4) . . . . ?
B4 C2 B1 C1 33.4(3) . . . . ?
B4 C2 B1 B2 -105.0(3) . . . . ?
B4 C2 B1 B5 -2.2(4) . . . . ?
B4 C2 B1 B6 -64.7(3) . . . . ?
B4 C2 B2 B1 105.7(3) . . . . ?
B4 C2 B2 B3 -36.4(3) . . . . ?
B4 C2 B2 B6 66.0(3) . . . . ?
B4 C2 B2 B7 3.8(4) . . . . ?
B4 C2 B3 B2 141.9(3) . . . . ?
B4 C2 B3 B7 101.6(3) . . . . ?
B4 C2 B3 B8 39.8(3) . . . . ?
B4 B3 B7 B2 101.8(3) . . . . ?
B4 B3 B7 B6 64.4(4) . . . . ?
B4 B3 B7 B8 -36.7(3) . . . . ?
B4 B3 B7 B10 0.4(4) . . . . ?
B4 B3 B8 B7 138.5(3) . . . . ?
B4 B3 B8 B9 37.5(3) . . . . ?
B4 B3 B8 B10 101.0(3) . . . . ?
B4 B8 B9 C1 39.2(2) . . . . ?
B4 B8 B9 B5 100.6(3) . . . . ?
B4 B8 B9 B10 138.8(3) . . . . ?
B4 B8 B10 B5 0.7(4) . . . . ?
B4 B8 B10 B6 63.4(4) . . . . ?
B4 B8 B10 B7 100.3(3) . . . . ?
B4 B8 B10 B9 -37.1(3) . . . . ?
B4 B8 B10 B10 -146.0(4) . . . 3_766 ?
B4 B9 B10 B5 -100.7(3) . . . . ?
B4 B9 B10 B6 -63.7(3) . . . . ?
B4 B9 B10 B7 -1.1(3) . . . . ?
B4 B9 B10 B8 36.7(3) . . . . ?
B4 B9 B10 B10 149.1(4) . . . 3_766 ?
B5 C1 C2 C3 145.7(3) . . . . ?
B5 C1 C2 B1 38.8(3) . . . . ?
B5 C1 C2 B2 -0.3(4) . . . . ?
B5 C1 C2 B3 -67.9(3) . . . . ?
B5 C1 C2 B4 -106.2(3) . . . . ?
B5 C1 C4 C5 -114.5(4) . . . . ?
B5 C1 B1 C2 -138.6(3) . . . . ?
B5 C1 B1 B2 -102.9(3) . . . . ?
B5 C1 B1 B6 -40.0(2) . . . . ?
B5 C1 B4 C2 102.1(3) . . . . ?
B5 C1 B4 B3 66.7(4) . . . . ?
B5 C1 B4 B8 3.2(4) . . . . ?
B5 C1 B4 B9 -36.8(3) . . . . ?
B5 C1 B9 B4 141.7(3) . . . . ?
B5 C1 B9 B8 102.2(3) . . . . ?
B5 C1 B9 B10 39.8(2) . . . . ?
B5 B1 B2 C2 -96.1(3) . . . . ?
B5 B1 B2 B3 -62.6(4) . . . . ?
B5 B1 B2 B6 38.2(3) . . . . ?
B5 B1 B2 B7 1.0(4) . . . . ?
B5 B1 B6 B2 -137.4(3) . . . . ?
B5 B1 B6 B7 -100.2(3) . . . . ?
B5 B1 B6 B10 -36.8(3) . . . . ?
B5 B6 B7 B2 -100.3(3) . . . . ?
B5 B6 B7 B3 -63.3(4) . . . . ?
B5 B6 B7 B8 0.8(4) . . . . ?
B5 B6 B7 B10 38.0(3) . . . . ?
B5 B6 B10 B7 -137.2(3) . . . . ?
B5 B6 B10 B8 -100.2(3) . . . . ?
B5 B6 B10 B9 -37.1(3) . . . . ?
B5 B6 B10 B10 109.2(5) . . . 3_766 ?
B5 B9 B10 B6 37.0(3) . . . . ?
B5 B9 B10 B7 99.6(3) . . . . ?
B5 B9 B10 B8 137.4(3) . . . . ?
B5 B9 B10 B10 -110.2(4) . . . 3_766 ?
B6 B1 B2 C2 -134.3(3) . . . . ?
B6 B1 B2 B3 -100.8(3) . . . . ?
B6 B1 B2 B7 -37.2(3) . . . . ?
B6 B1 B5 C1 134.4(3) . . . . ?
B6 B1 B5 B9 101.0(3) . . . . ?
B6 B1 B5 B10 37.4(3) . . . . ?
B6 B2 B3 C2 -96.8(3) . . . . ?
B6 B2 B3 B4 -62.7(4) . . . . ?
B6 B2 B3 B7 37.2(3) . . . . ?
B6 B2 B3 B8 0.3(4) . . . . ?
B6 B2 B7 B3 -138.4(3) . . . . ?
B6 B2 B7 B8 -101.0(3) . . . . ?
B6 B2 B7 B10 -37.7(3) . . . . ?
B6 B5 B9 C1 97.1(3) . . . . ?
B6 B5 B9 B4 63.2(3) . . . . ?
B6 B5 B9 B8 0.3(4) . . . . ?
B6 B5 B9 B10 -37.7(3) . . . . ?
B6 B5 B10 B7 37.7(3) . . . . ?
B6 B5 B10 B8 100.4(3) . . . . ?
B6 B5 B10 B9 138.3(3) . . . . ?
B6 B5 B10 B10 -112.2(4) . . . 3_766 ?
B6 B7 B8 B3 -101.0(3) . . . . ?
B6 B7 B8 B4 -64.2(4) . . . . ?
B6 B7 B8 B9 -0.6(4) . . . . ?
B6 B7 B8 B10 37.5(3) . . . . ?
B6 B7 B10 B5 -37.7(3) . . . . ?
B6 B7 B10 B8 -138.4(3) . . . . ?
B6 B7 B10 B9 -100.5(3) . . . . ?
B6 B7 B10 B10 110.9(5) . . . 3_766 ?
B7 B2 B3 C2 -134.0(3) . . . . ?
B7 B2 B3 B4 -99.8(3) . . . . ?
B7 B2 B3 B8 -36.9(3) . . . . ?
B7 B2 B6 B1 138.2(3) . . . . ?
B7 B2 B6 B5 100.3(3) . . . . ?
B7 B2 B6 B10 37.3(3) . . . . ?
B7 B3 B4 C1 -62.7(4) . . . . ?
B7 B3 B4 C2 -97.5(3) . . . . ?
B7 B3 B4 B8 36.7(3) . . . . ?
B7 B3 B4 B9 -1.1(4) . . . . ?
B7 B3 B8 B4 -138.5(3) . . . . ?
B7 B3 B8 B9 -101.1(3) . . . . ?
B7 B3 B8 B10 -37.5(3) . . . . ?
B7 B6 B10 B5 137.2(3) . . . . ?
B7 B6 B10 B8 36.9(3) . . . . ?
B7 B6 B10 B9 100.1(3) . . . . ?
B7 B6 B10 B10 -113.6(5) . . . 3_766 ?
B7 B8 B9 C1 -61.2(4) . . . . ?
B7 B8 B9 B4 -100.4(3) . . . . ?
B7 B8 B9 B5 0.2(4) . . . . ?
B7 B8 B9 B10 38.4(3) . . . . ?
B7 B8 B10 B5 -99.6(3) . . . . ?
B7 B8 B10 B6 -36.9(3) . . . . ?
B7 B8 B10 B9 -137.4(3) . . . . ?
B7 B8 B10 B10 113.8(5) . . . 3_766 ?
B8 B3 B4 C1 -99.5(3) . . . . ?
B8 B3 B4 C2 -134.2(3) . . . . ?
B8 B3 B4 B9 -37.8(3) . . . . ?
B8 B3 B7 B2 138.5(3) . . . . ?
B8 B3 B7 B6 101.1(3) . . . . ?
B8 B3 B7 B10 37.1(3) . . . . ?
B8 B4 B9 C1 -134.5(3) . . . . ?
B8 B4 B9 B5 -100.6(3) . . . . ?
B8 B4 B9 B10 -36.9(3) . . . . ?
B8 B7 B10 B5 100.6(3) . . . . ?
B8 B7 B10 B6 138.4(3) . . . . ?
B8 B7 B10 B9 37.9(3) . . . . ?
B8 B7 B10 B10 -110.8(5) . . . 3_766 ?
B8 B9 B10 B5 -137.4(3) . . . . ?
B8 B9 B10 B6 -100.4(3) . . . . ?
B8 B9 B10 B7 -37.7(3) . . . . ?
B8 B9 B10 B10 112.4(4) . . . 3_766 ?
B9 C1 C2 C3 -146.8(3) . . . . ?
B9 C1 C2 B1 106.2(3) . . . . ?
B9 C1 C2 B2 67.1(3) . . . . ?
B9 C1 C2 B3 -0.5(4) . . . . ?
B9 C1 C2 B4 -38.8(3) . . . . ?
B9 C1 C4 C5 170.4(3) . . . . ?
B9 C1 B1 C2 -102.5(3) . . . . ?
B9 C1 B1 B2 -66.8(3) . . . . ?
B9 C1 B1 B5 36.1(3) . . . . ?
B9 C1 B1 B6 -3.8(4) . . . . ?
B9 C1 B4 C2 138.9(3) . . . . ?
B9 C1 B4 B3 103.5(3) . . . . ?
B9 C1 B4 B8 39.9(3) . . . . ?
B9 C1 B5 B1 -142.5(3) . . . . ?
B9 C1 B5 B6 -102.6(3) . . . . ?
B9 C1 B5 B10 -39.5(2) . . . . ?
B9 B4 B8 B3 138.1(3) . . . . ?
B9 B4 B8 B7 101.1(3) . . . . ?
B9 B4 B8 B10 37.0(3) . . . . ?
B9 B5 B6 B1 -101.3(3) . . . . ?
B9 B5 B6 B2 -63.6(3) . . . . ?
B9 B5 B6 B7 -0.7(4) . . . . ?
B9 B5 B6 B10 37.4(3) . . . . ?
B9 B5 B10 B6 -138.3(3) . . . . ?
B9 B5 B10 B7 -100.6(3) . . . . ?
B9 B5 B10 B8 -37.9(3) . . . . ?
B9 B5 B10 B10 109.5(4) . . . 3_766 ?
B9 B8 B10 B5 37.8(3) . . . . ?
B9 B8 B10 B6 100.5(3) . . . . ?
B9 B8 B10 B7 137.4(3) . . . . ?
B9 B8 B10 B10 -108.9(5) . . . 3_766 ?
B10 B5 B6 B1 -138.7(3) . . . . ?
B10 B5 B6 B2 -101.0(3) . . . . ?
B10 B5 B6 B7 -38.1(3) . . . . ?
B10 B5 B9 C1 134.8(3) . . . . ?
B10 B5 B9 B4 100.9(3) . . . . ?
B10 B5 B9 B8 38.0(3) . . . . ?
B10 B6 B7 B2 -138.3(3) . . . . ?
B10 B6 B7 B3 -101.3(3) . . . . ?
B10 B6 B7 B8 -37.2(3) . . . . ?
B10 B7 B8 B3 -138.5(3) . . . . ?
B10 B7 B8 B4 -101.7(3) . . . . ?
B10 B7 B8 B9 -38.1(3) . . . . ?
B10 B8 B9 C1 -99.6(3) . . . . ?
B10 B8 B9 B4 -138.8(3) . . . . ?
B10 B8 B9 B5 -38.2(3) . . . . ?
C1' C2' C3' C6' -28.1(5) . . . . ?
C1' C2' B1' B2' -138.4(3) . . . . ?
C1' C2' B1' B5' -35.7(2) . . . . ?
C1' C2' B1' B6' -98.4(3) . . . . ?
C1' C2' B2' B1' 38.7(3) . . . . ?
C1' C2' B2' B3' -102.9(3) . . . . ?
C1' C2' B2' B6' -1.2(4) . . . . ?
C1' C2' B2' B7' -63.7(4) . . . . ?
C1' C2' B3' B2' 103.7(3) . . . . ?
C1' C2' B3' B4' -38.5(3) . . . . ?
C1' C2' B3' B7' 63.9(4) . . . . ?
C1' C2' B3' B8' 1.3(4) . . . . ?
C1' C2' B4' B3' 138.5(3) . . . . ?
C1' C2' B4' B8' 98.2(3) . . . . ?
C1' C2' B4' B9' 35.4(3) . . . . ?
C1' C4' C5' C6' -31.3(6) . . . . ?
C1' C4' C5' C10' 149.1(4) . . . . ?
C1' B1' B2' C2' -34.7(2) . . . . ?
C1' B1' B2' B3' -0.7(4) . . . . ?
C1' B1' B2' B6' 99.6(3) . . . . ?
C1' B1' B2' B7' 62.4(3) . . . . ?
C1' B1' B5' B6' -133.7(3) . . . . ?
C1' B1' B5' B9' -33.2(3) . . . . ?
C1' B1' B5' B10' -96.7(3) . . . . ?
C1' B1' B6' B2' -97.6(3) . . . . ?
C1' B1' B6' B5' 39.9(3) . . . . ?
C1' B1' B6' B7' -60.5(3) . . . . ?
C1' B1' B6' B10' 3.4(4) . . . . ?
C1' B4' B8' B3' 98.0(3) . . . . ?
C1' B4' B8' B7' 61.5(4) . . . . ?
C1' B4' B8' B9' -39.4(3) . . . . ?
C1' B4' B8' B10' -3.0(4) . . . . ?
C1' B4' B9' B5' 33.7(3) . . . . ?
C1' B4' B9' B8' 134.2(3) . . . . ?
C1' B4' B9' B10' 97.8(3) . . . . ?
C1' B5' B6' B1' -40.0(3) . . . . ?
C1' B5' B6' B2' -2.2(4) . . . . ?
C1' B5' B6' B7' 60.9(3) . . . . ?
C1' B5' B6' B10' 99.3(3) . . . . ?
C1' B5' B9' B4' -34.0(3) . . . . ?
C1' B5' B9' B8' -97.0(3) . . . . ?
C1' B5' B9' B10' -135.1(3) . . . . ?
C1' B5' B10' B6' -98.6(3) . . . . ?
C1' B5' B10' B7' -61.1(3) . . . . ?
C1' B5' B10' B8' 0.9(4) . . . . ?
C1' B5' B10' B9' 38.6(3) . . . . ?
C1' B5' B10' B10' 149.1(4) . . . 3_656 ?
C1' B9' B10' B5' -38.9(2) . . . . ?
C1' B9' B10' B6' -1.2(3) . . . . ?
C1' B9' B10' B7' 60.8(3) . . . . ?
C1' B9' B10' B8' 98.6(3) . . . . ?
C1' B9' B10' B10' -149.9(4) . . . 3_656 ?
C2' C1' C4' C5' 30.4(6) . . . . ?
C2' C1' B1' B2' 35.5(2) . . . . ?
C2' C1' B1' B5' 138.7(3) . . . . ?
C2' C1' B1' B6' 98.1(3) . . . . ?
C2' C1' B4' B3' -35.7(2) . . . . ?
C2' C1' B4' B8' -98.7(3) . . . . ?
C2' C1' B4' B9' -139.0(3) . . . . ?
C2' C1' B5' B1' -38.6(3) . . . . ?
C2' C1' B5' B6' 1.6(4) . . . . ?
C2' C1' B5' B9' 103.8(3) . . . . ?
C2' C1' B5' B10' 64.6(3) . . . . ?
C2' C1' B9' B4' 38.5(3) . . . . ?
C2' C1' B9' B5' -103.6(3) . . . . ?
C2' C1' B9' B8' -1.3(4) . . . . ?
C2' C1' B9' B10' -64.0(3) . . . . ?
C2' C3' C6' C5' 30.7(5) . . . . ?
C2' C3' C6' C7' -148.8(4) . . . . ?
C2' B1' B2' B3' 34.1(3) . . . . ?
C2' B1' B2' B6' 134.4(3) . . . . ?
C2' B1' B2' B7' 97.1(3) . . . . ?
C2' B1' B5' C1' 34.6(2) . . . . ?
C2' B1' B5' B6' -99.0(3) . . . . ?
C2' B1' B5' B9' 1.4(4) . . . . ?
C2' B1' B5' B10' -62.1(3) . . . . ?
C2' B1' B6' B2' -38.9(3) . . . . ?
C2' B1' B6' B5' 98.6(3) . . . . ?
C2' B1' B6' B7' -1.8(4) . . . . ?
C2' B1' B6' B10' 62.1(3) . . . . ?
C2' B2' B3' B4' 34.2(3) . . . . ?
C2' B2' B3' B7' 134.8(3) . . . . ?
C2' B2' B3' B8' 97.5(3) . . . . ?
C2' B2' B6' B1' 39.8(3) . . . . ?
C2' B2' B6' B5' 2.1(4) . . . . ?
C2' B2' B6' B7' -98.5(3) . . . . ?
C2' B2' B6' B10' -61.2(4) . . . . ?
C2' B2' B7' B3' -38.9(3) . . . . ?
C2' B2' B7' B6' 99.6(3) . . . . ?
C2' B2' B7' B8' -1.5(4) . . . . ?
C2' B2' B7' B10' 62.1(4) . . . . ?
C2' B3' B4' C1' 34.7(2) . . . . ?
C2' B3' B4' B8' 134.4(3) . . . . ?
C2' B3' B4' B9' 96.0(3) . . . . ?
C2' B3' B7' B2' 38.9(3) . . . . ?
C2' B3' B7' B6' 1.7(4) . . . . ?
C2' B3' B7' B8' -99.6(3) . . . . ?
C2' B3' B7' B10' -62.3(4) . . . . ?
C2' B3' B8' B4' -40.0(3) . . . . ?
C2' B3' B8' B7' 98.9(3) . . . . ?
C2' B3' B8' B9' -2.1(4) . . . . ?
C2' B3' B8' B10' 61.3(4) . . . . ?
C2' B4' B8' B3' 39.3(3) . . . . ?
C2' B4' B8' B7' 2.8(4) . . . . ?
C2' B4' B8' B9' -98.1(3) . . . . ?
C2' B4' B8' B10' -61.7(4) . . . . ?
C2' B4' B9' C1' -34.4(3) . . . . ?
C2' B4' B9' B5' -0.6(4) . . . . ?
C2' B4' B9' B8' 99.8(3) . . . . ?
C2' B4' B9' B10' 63.4(4) . . . . ?
C3' C2' B1' C1' -107.3(3) . . . . ?
C3' C2' B1' B2' 114.3(4) . . . . ?
C3' C2' B1' B5' -143.0(3) . . . . ?
C3' C2' B1' B6' 154.3(3) . . . . ?
C3' C2' B2' B1' -105.2(4) . . . . ?
C3' C2' B2' B3' 113.2(4) . . . . ?
C3' C2' B2' B6' -145.0(3) . . . . ?
C3' C2' B2' B7' 152.5(3) . . . . ?
C3' C2' B3' B2' -112.4(4) . . . . ?
C3' C2' B3' B4' 105.4(4) . . . . ?
C3' C2' B3' B7' -152.2(3) . . . . ?
C3' C2' B3' B8' 145.3(3) . . . . ?
C3' C2' B4' C1' 107.1(4) . . . . ?
C3' C2' B4' B3' -114.4(4) . . . . ?
C3' C2' B4' B8' -154.7(3) . . . . ?
C3' C2' B4' B9' 142.4(3) . . . . ?
C3' C6' C7' C8' -179.3(4) . . . . ?
C4' C1' C2' C3' -1.7(5) . . . . ?
C4' C1' C2' B1' -108.9(4) . . . . ?
C4' C1' C2' B2' -147.8(4) . . . . ?
C4' C1' C2' B3' 144.8(4) . . . . ?
C4' C1' C2' B4' 106.4(4) . . . . ?
C4' C1' B1' C2' 106.8(4) . . . . ?
C4' C1' B1' B2' 142.4(3) . . . . ?
C4' C1' B1' B5' -114.4(4) . . . . ?
C4' C1' B1' B6' -155.1(3) . . . . ?
C4' C1' B4' C2' -107.7(3) . . . . ?
C4' C1' B4' B3' -143.4(3) . . . . ?
C4' C1' B4' B8' 153.6(3) . . . . ?
C4' C1' B4' B9' 113.3(4) . . . . ?
C4' C1' B5' B1' 106.4(4) . . . . ?
C4' C1' B5' B6' 146.7(4) . . . . ?
C4' C1' B5' B9' -111.1(4) . . . . ?
C4' C1' B5' B10' -150.3(3) . . . . ?
C4' C1' B9' B4' -104.4(4) . . . . ?
C4' C1' B9' B5' 113.5(4) . . . . ?
C4' C1' B9' B8' -144.1(4) . . . . ?
C4' C1' B9' B10' 153.1(4) . . . . ?
C4' C5' C6' C3' -0.2(6) . . . . ?
C4' C5' C6' C7' 179.3(4) . . . . ?
C4' C5' C10' C9' -180.0(4) . . . . ?
C5' C6' C7' C8' 1.2(7) . . . . ?
C6' C5' C10' C9' 0.4(7) . . . . ?
C6' C7' C8' C9' -0.5(8) . . . . ?
C7' C8' C9' C10' -0.2(8) . . . . ?
C8' C9' C10' C5' 0.3(8) . . . . ?
C10' C5' C6' C3' 179.4(4) . . . . ?
C10' C5' C6' C7' -1.1(6) . . . . ?
B1' C1' C2' C3' 107.2(4) . . . . ?
B1' C1' C2' B2' -38.9(3) . . . . ?
B1' C1' C2' B3' -106.3(3) . . . . ?
B1' C1' C2' B4' -144.7(3) . . . . ?
B1' C1' C4' C5' -40.2(6) . . . . ?
B1' C1' B4' C2' 34.1(3) . . . . ?
B1' C1' B4' B3' -1.6(4) . . . . ?
B1' C1' B4' B8' -64.7(4) . . . . ?
B1' C1' B4' B9' -104.9(3) . . . . ?
B1' C1' B5' B6' 40.2(3) . . . . ?
B1' C1' B5' B9' 142.4(3) . . . . ?
B1' C1' B5' B10' 103.2(3) . . . . ?
B1' C1' B9' B4' 106.1(3) . . . . ?
B1' C1' B9' B5' -36.0(3) . . . . ?
B1' C1' B9' B8' 66.4(4) . . . . ?
B1' C1' B9' B10' 3.6(4) . . . . ?
B1' C2' C3' C6' 41.6(5) . . . . ?
B1' C2' B2' B3' -141.6(3) . . . . ?
B1' C2' B2' B6' -39.8(3) . . . . ?
B1' C2' B2' B7' -102.3(3) . . . . ?
B1' C2' B3' B2' 36.7(3) . . . . ?
B1' C2' B3' B4' -105.5(3) . . . . ?
B1' C2' B3' B7' -3.0(4) . . . . ?
B1' C2' B3' B8' -65.6(4) . . . . ?
B1' C2' B4' C1' -33.8(3) . . . . ?
B1' C2' B4' B3' 104.7(3) . . . . ?
B1' C2' B4' B8' 64.4(4) . . . . ?
B1' C2' B4' B9' 1.6(4) . . . . ?
B1' B2' B3' C2' -34.4(3) . . . . ?
B1' B2' B3' B4' -0.3(4) . . . . ?
B1' B2' B3' B7' 100.4(3) . . . . ?
B1' B2' B3' B8' 63.1(4) . . . . ?
B1' B2' B6' B5' -37.7(3) . . . . ?
B1' B2' B6' B7' -138.4(3) . . . . ?
B1' B2' B6' B10' -101.0(3) . . . . ?
B1' B2' B7' B3' -101.4(3) . . . . ?
B1' B2' B7' B6' 37.1(3) . . . . ?
B1' B2' B7' B8' -64.0(4) . . . . ?
B1' B2' B7' B10' -0.4(4) . . . . ?
B1' B5' B6' B2' 37.8(3) . . . . ?
B1' B5' B6' B7' 100.9(3) . . . . ?
B1' B5' B6' B10' 139.3(3) . . . . ?
B1' B5' B9' C1' 33.5(3) . . . . ?
B1' B5' B9' B4' -0.5(4) . . . . ?
B1' B5' B9' B8' -63.5(3) . . . . ?
B1' B5' B9' B10' -101.6(3) . . . . ?
B1' B5' B10' B6' -36.5(3) . . . . ?
B1' B5' B10' B7' 1.0(4) . . . . ?
B1' B5' B10' B8' 63.0(3) . . . . ?
B1' B5' B10' B9' 100.7(3) . . . . ?
B1' B5' B10' B10' -148.8(4) . . . 3_656 ?
B1' B6' B7' B2' -37.2(3) . . . . ?
B1' B6' B7' B3' 0.0(4) . . . . ?
B1' B6' B7' B8' 64.0(4) . . . . ?
B1' B6' B7' B10' 101.3(3) . . . . ?
B1' B6' B10' B5' 36.5(3) . . . . ?
B1' B6' B10' B7' -100.6(3) . . . . ?
B1' B6' B10' B8' -64.1(4) . . . . ?
B1' B6' B10' B9' -1.4(4) . . . . ?
B1' B6' B10' B10' 146.6(4) . . . 3_656 ?
B2' C2' C3' C6' 113.9(4) . . . . ?
B2' C2' B1' C1' 138.4(3) . . . . ?
B2' C2' B1' B5' 102.7(3) . . . . ?
B2' C2' B1' B6' 40.0(3) . . . . ?
B2' C2' B3' B4' -142.2(3) . . . . ?
B2' C2' B3' B7' -39.8(3) . . . . ?
B2' C2' B3' B8' -102.3(3) . . . . ?
B2' C2' B4' C1' -102.2(3) . . . . ?
B2' C2' B4' B3' 36.3(3) . . . . ?
B2' C2' B4' B8' -4.0(4) . . . . ?
B2' C2' B4' B9' -66.8(4) . . . . ?
B2' B1' B5' C1' 95.5(3) . . . . ?
B2' B1' B5' B6' -38.2(3) . . . . ?
B2' B1' B5' B9' 62.2(3) . . . . ?
B2' B1' B5' B10' -1.2(4) . . . . ?
B2' B1' B6' B5' 137.5(3) . . . . ?
B2' B1' B6' B7' 37.2(3) . . . . ?
B2' B1' B6' B10' 101.0(3) . . . . ?
B2' B3' B4' C1' 1.1(4) . . . . ?
B2' B3' B4' C2' -33.6(3) . . . . ?
B2' B3' B4' B8' 100.8(3) . . . . ?
B2' B3' B4' B9' 62.4(4) . . . . ?
B2' B3' B7' B6' -37.2(3) . . . . ?
B2' B3' B7' B8' -138.5(3) . . . . ?
B2' B3' B7' B10' -101.3(3) . . . . ?
B2' B3' B8' B4' -101.6(3) . . . . ?
B2' B3' B8' B7' 37.4(3) . . . . ?
B2' B3' B8' B9' -63.6(4) . . . . ?
B2' B3' B8' B10' -0.2(4) . . . . ?
B2' B6' B7' B3' 37.2(3) . . . . ?
B2' B6' B7' B8' 101.2(3) . . . . ?
B2' B6' B7' B10' 138.5(3) . . . . ?
B2' B6' B10' B5' 100.0(3) . . . . ?
B2' B6' B10' B7' -37.1(3) . . . . ?
B2' B6' B10' B8' -0.6(4) . . . . ?
B2' B6' B10' B9' 62.1(3) . . . . ?
B2' B6' B10' B10' -149.9(4) . . . 3_656 ?
B2' B7' B8' B3' -37.3(3) . . . . ?
B2' B7' B8' B4' -0.8(4) . . . . ?
B2' B7' B8' B9' 62.6(4) . . . . ?
B2' B7' B8' B10' 101.2(3) . . . . ?
B2' B7' B10' B5' -0.4(4) . . . . ?
B2' B7' B10' B6' 37.2(3) . . . . ?
B2' B7' B10' B8' -101.1(3) . . . . ?
B2' B7' B10' B9' -63.0(3) . . . . ?
B2' B7' B10' B10' 148.5(4) . . . 3_656 ?
B3' C2' C3' C6' -170.1(3) . . . . ?
B3' C2' B1' C1' 101.5(3) . . . . ?
B3' C2' B1' B2' -36.9(3) . . . . ?
B3' C2' B1' B5' 65.8(4) . . . . ?
B3' C2' B1' B6' 3.1(4) . . . . ?
B3' C2' B2' B1' 141.6(3) . . . . ?
B3' C2' B2' B6' 101.8(3) . . . . ?
B3' C2' B2' B7' 39.3(3) . . . . ?
B3' C2' B4' C1' -138.5(3) . . . . ?
B3' C2' B4' B8' -40.3(3) . . . . ?
B3' C2' B4' B9' -103.1(3) . . . . ?
B3' B2' B6' B1' 101.5(3) . . . . ?
B3' B2' B6' B5' 63.7(4) . . . . ?
B3' B2' B6' B7' -36.9(3) . . . . ?
B3' B2' B6' B10' 0.4(4) . . . . ?
B3' B2' B7' B6' 138.5(3) . . . . ?
B3' B2' B7' B8' 37.4(3) . . . . ?
B3' B2' B7' B10' 101.0(3) . . . . ?
B3' B4' B8' B7' -36.5(3) . . . . ?
B3' B4' B8' B9' -137.4(3) . . . . ?
B3' B4' B8' B10' -101.0(3) . . . . ?
B3' B4' B9' C1' -95.7(3) . . . . ?
B3' B4' B9' B5' -61.9(4) . . . . ?
B3' B4' B9' B8' 38.6(3) . . . . ?
B3' B4' B9' B10' 2.1(4) . . . . ?
B3' B7' B8' B4' 36.5(3) . . . . ?
B3' B7' B8' B9' 99.9(3) . . . . ?
B3' B7' B8' B10' 138.5(3) . . . . ?
B3' B7' B10' B5' 63.4(3) . . . . ?
B3' B7' B10' B6' 101.0(3) . . . . ?
B3' B7' B10' B8' -37.4(3) . . . . ?
B3' B7' B10' B9' 0.7(4) . . . . ?
B3' B7' B10' B10' -147.7(4) . . . 3_656 ?
B3' B8' B9' C1' 2.0(4) . . . . ?
B3' B8' B9' B4' -37.7(3) . . . . ?
B3' B8' B9' B5' 63.7(3) . . . . ?
B3' B8' B9' B10' 101.8(3) . . . . ?
B3' B8' B10' B5' -62.0(4) . . . . ?
B3' B8' B10' B6' 0.5(4) . . . . ?
B3' B8' B10' B7' 37.1(3) . . . . ?
B3' B8' B10' B9' -99.7(3) . . . . ?
B3' B8' B10' B10' 150.1(4) . . . 3_656 ?
B4' C1' C2' C3' -108.1(4) . . . . ?
B4' C1' C2' B1' 144.7(3) . . . . ?
B4' C1' C2' B2' 105.8(3) . . . . ?
B4' C1' C2' B3' 38.4(3) . . . . ?
B4' C1' C4' C5' 100.2(4) . . . . ?
B4' C1' B1' C2' -34.1(3) . . . . ?
B4' C1' B1' B2' 1.5(4) . . . . ?
B4' C1' B1' B5' 104.7(3) . . . . ?
B4' C1' B1' B6' 64.0(4) . . . . ?
B4' C1' B5' B1' -106.2(3) . . . . ?
B4' C1' B5' B6' -66.0(4) . . . . ?
B4' C1' B5' B9' 36.2(3) . . . . ?
B4' C1' B5' B10' -3.0(4) . . . . ?
B4' C1' B9' B5' -142.1(3) . . . . ?
B4' C1' B9' B8' -39.7(3) . . . . ?
B4' C1' B9' B10' -102.5(3) . . . . ?
B4' C2' C3' C6' -98.2(4) . . . . ?
B4' C2' B1' C1' 33.8(3) . . . . ?
B4' C2' B1' B2' -104.6(3) . . . . ?
B4' C2' B1' B5' -1.9(4) . . . . ?
B4' C2' B1' B6' -64.6(4) . . . . ?
B4' C2' B2' B1' 105.8(3) . . . . ?
B4' C2' B2' B3' -35.8(3) . . . . ?
B4' C2' B2' B6' 66.0(4) . . . . ?
B4' C2' B2' B7' 3.5(4) . . . . ?
B4' C2' B3' B2' 142.2(3) . . . . ?
B4' C2' B3' B7' 102.4(3) . . . . ?
B4' C2' B3' B8' 39.8(3) . . . . ?
B4' B3' B7' B2' 101.9(3) . . . . ?
B4' B3' B7' B6' 64.7(4) . . . . ?
B4' B3' B7' B8' -36.6(3) . . . . ?
B4' B3' B7' B10' 0.6(4) . . . . ?
B4' B3' B8' B7' 139.0(3) . . . . ?
B4' B3' B8' B9' 37.9(3) . . . . ?
B4' B3' B8' B10' 101.3(3) . . . . ?
B4' B8' B9' C1' 39.8(3) . . . . ?
B4' B8' B9' B5' 101.4(3) . . . . ?
B4' B8' B9' B10' 139.6(3) . . . . ?
B4' B8' B10' B5' 1.3(4) . . . . ?
B4' B8' B10' B6' 63.7(4) . . . . ?
B4' B8' B10' B7' 100.3(3) . . . . ?
B4' B8' B10' B9' -36.4(3) . . . . ?
B4' B8' B10' B10' -146.7(4) . . . 3_656 ?
B4' B9' B10' B5' -101.4(3) . . . . ?
B4' B9' B10' B6' -63.7(3) . . . . ?
B4' B9' B10' B7' -1.7(4) . . . . ?
B4' B9' B10' B8' 36.1(3) . . . . ?
B4' B9' B10' B10' 147.6(4) . . . 3_656 ?
B5' C1' C2' C3' 145.8(3) . . . . ?
B5' C1' C2' B1' 38.6(3) . . . . ?
B5' C1' C2' B2' -0.3(4) . . . . ?
B5' C1' C2' B3' -67.7(4) . . . . ?
B5' C1' C2' B4' -106.1(3) . . . . ?
B5' C1' C4' C5' -113.1(4) . . . . ?
B5' C1' B1' C2' -138.7(3) . . . . ?
B5' C1' B1' B2' -103.2(3) . . . . ?
B5' C1' B1' B6' -40.7(3) . . . . ?
B5' C1' B4' C2' 102.5(3) . . . . ?
B5' C1' B4' B3' 66.8(4) . . . . ?
B5' C1' B4' B8' 3.8(4) . . . . ?
B5' C1' B4' B9' -36.5(3) . . . . ?
B5' C1' B9' B4' 142.1(3) . . . . ?
B5' C1' B9' B8' 102.4(3) . . . . ?
B5' C1' B9' B10' 39.6(3) . . . . ?
B5' B1' B2' C2' -96.2(3) . . . . ?
B5' B1' B2' B3' -62.1(3) . . . . ?
B5' B1' B2' B6' 38.2(3) . . . . ?
B5' B1' B2' B7' 1.0(4) . . . . ?
B5' B1' B6' B2' -137.5(3) . . . . ?
B5' B1' B6' B7' -100.4(3) . . . . ?
B5' B1' B6' B10' -36.5(3) . . . . ?
B5' B6' B7' B2' -100.4(3) . . . . ?
B5' B6' B7' B3' -63.2(4) . . . . ?
B5' B6' B7' B8' 0.8(4) . . . . ?
B5' B6' B7' B10' 38.1(2) . . . . ?
B5' B6' B10' B7' -137.1(3) . . . . ?
B5' B6' B10' B8' -100.6(3) . . . . ?
B5' B6' B10' B9' -37.9(3) . . . . ?
B5' B6' B10' B10' 110.1(4) . . . 3_656 ?
B5' B9' B10' B6' 37.7(3) . . . . ?
B5' B9' B10' B7' 99.7(3) . . . . ?
B5' B9' B10' B8' 137.5(3) . . . . ?
B5' B9' B10' B10' -110.9(4) . . . 3_656 ?
B6' B1' B2' C2' -134.4(3) . . . . ?
B6' B1' B2' B3' -100.3(3) . . . . ?
B6' B1' B2' B7' -37.2(3) . . . . ?
B6' B1' B5' C1' 133.7(3) . . . . ?
B6' B1' B5' B9' 100.4(3) . . . . ?
B6' B1' B5' B10' 37.0(3) . . . . ?
B6' B2' B3' C2' -97.7(3) . . . . ?
B6' B2' B3' B4' -63.5(4) . . . . ?
B6' B2' B3' B7' 37.1(3) . . . . ?
B6' B2' B3' B8' -0.1(4) . . . . ?
B6' B2' B7' B3' -138.5(3) . . . . ?
B6' B2' B7' B8' -101.1(3) . . . . ?
B6' B2' B7' B10' -37.4(3) . . . . ?
B6' B5' B9' C1' 96.6(3) . . . . ?
B6' B5' B9' B4' 62.6(3) . . . . ?
B6' B5' B9' B8' -0.4(4) . . . . ?
B6' B5' B9' B10' -38.5(2) . . . . ?
B6' B5' B10' B7' 37.5(3) . . . . ?
B6' B5' B10' B8' 99.6(3) . . . . ?
B6' B5' B10' B9' 137.2(3) . . . . ?
B6' B5' B10' B10' -112.2(4) . . . 3_656 ?
B6' B7' B8' B3' -100.9(3) . . . . ?
B6' B7' B8' B4' -64.5(4) . . . . ?
B6' B7' B8' B9' -1.0(4) . . . . ?
B6' B7' B8' B10' 37.6(3) . . . . ?
B6' B7' B10' B5' -37.6(3) . . . . ?
B6' B7' B10' B8' -138.4(3) . . . . ?
B6' B7' B10' B9' -100.3(3) . . . . ?
B6' B7' B10' B10' 111.3(4) . . . 3_656 ?
B7' B2' B3' C2' -134.8(3) . . . . ?
B7' B2' B3' B4' -100.6(3) . . . . ?
B7' B2' B3' B8' -37.3(3) . . . . ?
B7' B2' B6' B1' 138.4(3) . . . . ?
B7' B2' B6' B5' 100.6(3) . . . . ?
B7' B2' B6' B10' 37.3(3) . . . . ?
B7' B3' B4' C1' -62.9(4) . . . . ?
B7' B3' B4' C2' -97.6(3) . . . . ?
B7' B3' B4' B8' 36.8(3) . . . . ?
B7' B3' B4' B9' -1.7(4) . . . . ?
B7' B3' B8' B4' -139.0(3) . . . . ?
B7' B3' B8' B9' -101.0(3) . . . . ?
B7' B3' B8' B10' -37.6(3) . . . . ?
B7' B6' B10' B5' 137.1(3) . . . . ?
B7' B6' B10' B8' 36.6(3) . . . . ?
B7' B6' B10' B9' 99.3(3) . . . . ?
B7' B6' B10' B10' -112.7(5) . . . 3_656 ?
B7' B8' B9' C1' -60.8(3) . . . . ?
B7' B8' B9' B4' -100.6(3) . . . . ?
B7' B8' B9' B5' 0.9(4) . . . . ?
B7' B8' B9' B10' 39.0(3) . . . . ?
B7' B8' B10' B5' -99.0(3) . . . . ?
B7' B8' B10' B6' -36.6(3) . . . . ?
B7' B8' B10' B9' -136.8(3) . . . . ?
B7' B8' B10' B10' 113.0(4) . . . 3_656 ?
B8' B3' B4' C1' -99.7(3) . . . . ?
B8' B3' B4' C2' -134.4(3) . . . . ?
B8' B3' B4' B9' -38.4(3) . . . . ?
B8' B3' B7' B2' 138.5(3) . . . . ?
B8' B3' B7' B6' 101.3(3) . . . . ?
B8' B3' B7' B10' 37.2(3) . . . . ?
B8' B4' B9' C1' -134.2(3) . . . . ?
B8' B4' B9' B5' -100.5(3) . . . . ?
B8' B4' B9' B10' -36.4(3) . . . . ?
B8' B7' B10' B5' 100.7(3) . . . . ?
B8' B7' B10' B6' 138.4(3) . . . . ?
B8' B7' B10' B9' 38.1(3) . . . . ?
B8' B7' B10' B10' -110.3(5) . . . 3_656 ?
B8' B9' B10' B5' -137.5(3) . . . . ?
B8' B9' B10' B6' -99.8(3) . . . . ?
B8' B9' B10' B7' -37.8(3) . . . . ?
B8' B9' B10' B10' 111.5(4) . . . 3_656 ?
B9' C1' C2' C3' -146.5(3) . . . . ?
B9' C1' C2' B1' 106.3(3) . . . . ?
B9' C1' C2' B2' 67.4(4) . . . . ?
B9' C1' C2' B3' 0.0(4) . . . . ?
B9' C1' C2' B4' -38.4(3) . . . . ?
B9' C1' C4' C5' 171.5(4) . . . . ?
B9' C1' B1' C2' -102.5(3) . . . . ?
B9' C1' B1' B2' -67.0(3) . . . . ?
B9' C1' B1' B5' 36.2(3) . . . . ?
B9' C1' B1' B6' -4.5(4) . . . . ?
B9' C1' B4' C2' 139.0(3) . . . . ?
B9' C1' B4' B3' 103.3(3) . . . . ?
B9' C1' B4' B8' 40.3(3) . . . . ?
B9' C1' B5' B1' -142.4(3) . . . . ?
B9' C1' B5' B6' -102.2(3) . . . . ?
B9' C1' B5' B10' -39.2(3) . . . . ?
B9' B4' B8' B3' 137.4(3) . . . . ?
B9' B4' B8' B7' 100.9(3) . . . . ?
B9' B4' B8' B10' 36.4(3) . . . . ?
B9' B5' B6' B1' -101.2(3) . . . . ?
B9' B5' B6' B2' -63.4(4) . . . . ?
B9' B5' B6' B7' -0.3(3) . . . . ?
B9' B5' B6' B10' 38.1(2) . . . . ?
B9' B5' B10' B6' -137.2(3) . . . . ?
B9' B5' B10' B7' -99.7(3) . . . . ?
B9' B5' B10' B8' -37.7(3) . . . . ?
B9' B5' B10' B10' 110.5(4) . . . 3_656 ?
B9' B8' B10' B5' 37.7(3) . . . . ?
B9' B8' B10' B6' 100.2(3) . . . . ?
B9' B8' B10' B7' 136.8(3) . . . . ?
B9' B8' B10' B10' -110.3(5) . . . 3_656 ?
B10' B5' B6' B1' -139.3(3) . . . . ?
B10' B5' B6' B2' -101.5(3) . . . . ?
B10' B5' B6' B7' -38.3(2) . . . . ?
B10' B5' B9' C1' 135.1(3) . . . . ?
B10' B5' B9' B4' 101.1(3) . . . . ?
B10' B5' B9' B8' 38.1(2) . . . . ?
B10' B6' B7' B2' -138.5(3) . . . . ?
B10' B6' B7' B3' -101.3(3) . . . . ?
B10' B6' B7' B8' -37.3(3) . . . . ?
B10' B7' B8' B3' -138.5(3) . . . . ?
B10' B7' B8' B4' -102.0(3) . . . . ?
B10' B7' B8' B9' -38.6(3) . . . . ?
B10' B8' B9' C1' -99.8(3) . . . . ?
B10' B8' B9' B4' -139.6(3) . . . . ?
B10' B8' B9' B5' -38.1(2) . . . . ?

loop_
_twin_individual_id
_twin_individual_mass_fraction_refined
1 0.560(6)
2 0.440(6)
